data_7250553
loop_
_publ_author_name
'Crowley, Margaret E.'
'Stachurski, Christopher D.'
'Davis, James H.'
'Zeller, Matthias'
'Merchant, Gabriel A.'
'Salter, E. A.'
'Wierzbicki, A.'
'O'Brien, Richard A.'
'Trulove, Paul C.'
'Durkin, David P.'

_publ_section_title
;
 Salts of boronium (+3) ions with unprecedented hydrolytic stability.
 Design, synthesis, single-crystal X-ray structures, electrochemistry, and
 thermophysical properties
;
_journal_issue 25
_journal_name_full 'RSC Advances'
_journal_page_first 19947
_journal_page_last 19953
_journal_paper_doi 10.1039/D5RA02301G
_journal_volume 15
_journal_year 2025
_chemical_formula_moiety 'C36 H48 B N8, 3(C2 F6 N O4 S2), [+ solvent]'
_chemical_formula_sum 'C42 H48 B F18 N11 O12 S6'
_chemical_formula_weight 1444.08
_space_group_crystal_system triclinic
_space_group_IT_number 2
_space_group_name_Hall '-P 1'
_space_group_name_H-M_alt 'P -1'
_atom_sites_solution_hydrogens geom
_atom_sites_solution_primary dual
_atom_sites_solution_secondary difmap
_audit_creation_method SHELXL-2019/3
_audit_update_record
;
2024-10-30 deposited with the CCDC.	2025-05-28 downloaded from the CCDC.
;
_cell_angle_alpha 108.533(2)
_cell_angle_beta 91.680(2)
_cell_angle_gamma 105.476(2)
_cell_formula_units_Z 2
_cell_length_a 12.8183(4)
_cell_length_b 15.0863(4)
_cell_length_c 18.2974(6)
_cell_measurement_reflns_used 8713
_cell_measurement_temperature 150(2)
_cell_measurement_theta_max 72.2012
_cell_measurement_theta_min 2.5693
_cell_volume 3207.91(18)
_computing_cell_refinement 'SAINT V8.40B (Bruker, 2020)'
_computing_data_collection 'Apex4 v2022.10-1 (Bruker, 2022)'
_computing_data_reduction 'SAINT V8.40B (Bruker, 2020)'
_computing_structure_refinement
;  
SHELXL-2019/2 (Sheldrick, 2015a, 2019), 
SHELXLE Rev1573 (H\"ubschle et al., 2011)
;
_computing_structure_solution 'SHELXT (Sheldrick, 2015b)'
_diffrn_ambient_temperature 150(2)
_diffrn_detector_area_resol_mean 7.4074
_diffrn_detector_type 'PhotonIII_C14 charge-integrating and photon counting pixel array'
_diffrn_measured_fraction_theta_full 0.999
_diffrn_measured_fraction_theta_max 0.953
_diffrn_measurement_device 'four circle diffractometer'
_diffrn_measurement_device_type 'Bruker AXS D8 Quest'
_diffrn_measurement_method 'omega and phi scans'
_diffrn_radiation_monochromator 'HELIOS multilayer Montel optics'
_diffrn_radiation_type CuK\a
_diffrn_radiation_wavelength 1.54178
_diffrn_reflns_av_R_equivalents 0.0908
_diffrn_reflns_av_unetI/netI 0.1008
_diffrn_reflns_Laue_measured_fraction_full 0.999
_diffrn_reflns_Laue_measured_fraction_max 0.953
_diffrn_reflns_limit_h_max 16
_diffrn_reflns_limit_h_min -15
_diffrn_reflns_limit_k_max 19
_diffrn_reflns_limit_k_min -19
_diffrn_reflns_limit_l_max 22
_diffrn_reflns_limit_l_min -23
_diffrn_reflns_number 50052
_diffrn_reflns_point_group_measured_fraction_full 0.999
_diffrn_reflns_point_group_measured_fraction_max 0.953
_diffrn_reflns_theta_full 67.679
_diffrn_reflns_theta_max 80.491
_diffrn_reflns_theta_min 2.567
_diffrn_source 'I-mu-S 3.0 microsource X-ray tube'
_diffrn_source_current '1.1 mA'
_diffrn_source_voltage '50 kV'
_exptl_absorpt_coefficient_mu 3.004
_exptl_absorpt_correction_T_max 0.7543
_exptl_absorpt_correction_T_min 0.6140
_exptl_absorpt_correction_type multi-scan
_exptl_absorpt_process_details
;
 SADABS 2016/2: Krause, L., Herbst-Irmer, R., Sheldrick G.M. & Stalke D.,
 J. Appl. Cryst. 48 (2015) 3-10
;
_exptl_crystal_colour colourless
_exptl_crystal_density_diffrn 1.495
_exptl_crystal_description fragment
_exptl_crystal_F_000 1472
_exptl_crystal_size_max 0.140
_exptl_crystal_size_mid 0.090
_exptl_crystal_size_min 0.080
_refine_diff_density_max 0.409
_refine_diff_density_min -0.532
_refine_diff_density_rms 0.075
_refine_ls_extinction_method none
_refine_ls_goodness_of_fit_ref 1.046
_refine_ls_hydrogen_treatment constr
_refine_ls_matrix_type full
_refine_ls_number_parameters 1344
_refine_ls_number_reflns 13425
_refine_ls_number_restraints 2506
_refine_ls_restrained_S_all 1.102
_refine_ls_R_factor_all 0.1081
_refine_ls_R_factor_gt 0.0738
_refine_ls_shift/su_max 0.000
_refine_ls_shift/su_mean 0.000
_refine_ls_structure_factor_coef Fsqd
_refine_ls_weighting_details 'w=1/[\s^2^(Fo^2^)+(0.1263P)^2^+0.1756P] where P=(Fo^2^+2Fc^2^)/3'
_refine_ls_weighting_scheme calc
_refine_ls_wR_factor_gt 0.2009
_refine_ls_wR_factor_ref 0.2299
_reflns_Friedel_coverage 0.000
_reflns_number_gt 8269
_reflns_number_total 13425
_reflns_threshold_expression 'I > 2\s(I)'
_cod_data_source_file d5ra02301g2.cif
_cod_data_source_block mc2_81_b_0m_sq
_cod_original_cell_volume 3207.91(17)
_cod_database_code 7250553
_shelx_shelxl_version_number 2019/3
_shelx_space_group_comment
;
The symmetry employed for this shelxl refinement is uniquely defined
by the following loop, which should always be used as a source of
symmetry information in preference to the above space-group names.
They are only intended as comments.
;
_shelx_estimated_absorpt_t_min 0.678
_shelx_estimated_absorpt_t_max 0.795

loop_
_space_group_symop_operation_xyz
'x, y, z'
'-x, -y, -z'

loop_
_atom_site_label
_atom_site_type_symbol
_atom_site_fract_x
_atom_site_fract_y
_atom_site_fract_z
_atom_site_U_iso_or_equiv
_atom_site_adp_type
_atom_site_occupancy
_atom_site_site_symmetry_order
_atom_site_calc_flag
_atom_site_refinement_flags_posn
_atom_site_refinement_flags_adp
_atom_site_refinement_flags_occupancy
_atom_site_disorder_assembly
_atom_site_disorder_group
B1 B 0.3990(3) 0.6899(3) 0.3005(2) 0.0377(7) Uani 1 1 d . . . . .
N1_1 N 0.38200(18) 0.74991(18) 0.24816(16) 0.0382(5) Uani 1 1 d . . . . .
N2_1 N 0.3193(2) 0.9070(2) 0.11084(18) 0.0473(6) Uani 1 1 d . . . . .
C1_1 C 0.4545(2) 0.7780(2) 0.20079(19) 0.0413(7) Uani 1 1 d . . . . .
H1_1 H 0.520208 0.760040 0.199309 0.050 Uiso 1 1 calc R U . . .
C2_1 C 0.4375(2) 0.8302(2) 0.1557(2) 0.0434(7) Uani 1 1 d . . . . .
H2_1 H 0.491378 0.848785 0.124525 0.052 Uiso 1 1 calc R U . . .
C3_1 C 0.3399(2) 0.8571(2) 0.15504(19) 0.0405(7) Uani 1 1 d . . . . .
C4_1 C 0.2654(2) 0.8290(2) 0.2048(2) 0.0428(7) Uani 1 1 d . . . . .
H4_1 H 0.199206 0.846235 0.207557 0.051 Uiso 1 1 calc R U . . .
C5_1 C 0.2884(2) 0.7776(2) 0.2485(2) 0.0420(7) Uani 1 1 d . . . . .
H5_1 H 0.236766 0.759735 0.281298 0.050 Uiso 1 1 calc R U . . .
C6_1 C 0.3915(4) 0.9360(3) 0.0563(3) 0.0630(10) Uani 1 1 d . . . . .
H6A_1 H 0.415512 0.880521 0.023851 0.076 Uiso 1 1 calc R U . . .
H6B_1 H 0.456522 0.990937 0.084227 0.076 Uiso 1 1 calc R U . . .
C7_1 C 0.3198(4) 0.9670(4) 0.0071(3) 0.0725(12) Uani 1 1 d . . . . .
H7A_1 H 0.364031 1.017227 -0.012452 0.087 Uiso 1 1 calc R U . . .
H7B_1 H 0.276467 0.910382 -0.037452 0.087 Uiso 1 1 calc R U . . .
C8_1 C 0.2470(4) 1.0081(3) 0.0639(3) 0.0667(11) Uani 1 1 d . . . . .
H8A_1 H 0.179385 1.007745 0.036148 0.080 Uiso 1 1 calc R U . . .
H8B_1 H 0.285293 1.075849 0.097661 0.080 Uiso 1 1 calc R U . . .
C9_1 C 0.2218(3) 0.9402(3) 0.1111(2) 0.0543(9) Uani 1 1 d . . . . .
H9A_1 H 0.210704 0.975456 0.164635 0.065 Uiso 1 1 calc R U . . .
H9B_1 H 0.155859 0.884595 0.086422 0.065 Uiso 1 1 calc R U . . .
N1_2 N 0.52025(18) 0.68925(18) 0.30739(15) 0.0380(5) Uani 1 1 d . . . . .
N2_2 N 0.8441(2) 0.6879(2) 0.31514(18) 0.0468(6) Uani 1 1 d . . . . .
C1_2 C 0.5562(2) 0.6295(2) 0.2469(2) 0.0424(7) Uani 1 1 d . . . . .
H1_2 H 0.505186 0.587769 0.202723 0.051 Uiso 1 1 calc R U . . .
C2_2 C 0.6623(2) 0.6270(2) 0.2469(2) 0.0434(7) Uani 1 1 d . . . . .
H2_2 H 0.683513 0.584501 0.203328 0.052 Uiso 1 1 calc R U . . .
C3_2 C 0.7400(2) 0.6878(2) 0.3119(2) 0.0415(7) Uani 1 1 d . . . . .
C4_2 C 0.7018(2) 0.7493(2) 0.3740(2) 0.0443(7) Uani 1 1 d . . . . .
H4_2 H 0.750826 0.791940 0.418881 0.053 Uiso 1 1 calc R U . . .
C5_2 C 0.5948(2) 0.7476(2) 0.36986(19) 0.0414(7) Uani 1 1 d . . . . .
H5_2 H 0.571427 0.789379 0.412733 0.050 Uiso 1 1 calc R U . . .
C6_2 C 0.8893(3) 0.6275(3) 0.2519(3) 0.0561(9) Uani 1 1 d . . . . .
H6A_2 H 0.866824 0.631610 0.201140 0.067 Uiso 1 1 calc R U . . .
H6B_2 H 0.867132 0.558312 0.249026 0.067 Uiso 1 1 calc R U . . .
C7_2 C 1.0126(3) 0.6752(3) 0.2770(3) 0.0696(12) Uani 1 1 d . . . . .
H7A_2 H 1.053011 0.626388 0.258218 0.083 Uiso 1 1 calc R U . . .
H7B_2 H 1.040221 0.728858 0.256067 0.083 Uiso 1 1 calc R U . . .
C8_2 C 1.0252(3) 0.7129(3) 0.3623(3) 0.0686(12) Uani 1 1 d . . . . .
H8A_2 H 1.093294 0.767363 0.383041 0.082 Uiso 1 1 calc R U . . .
H8B_2 H 1.026876 0.660794 0.383789 0.082 Uiso 1 1 calc R U . . .
C9_2 C 0.9263(3) 0.7482(3) 0.3822(2) 0.0573(9) Uani 1 1 d . . . . .
H9A_2 H 0.901774 0.737957 0.430492 0.069 Uiso 1 1 calc R U . . .
H9B_2 H 0.942274 0.818413 0.388840 0.069 Uiso 1 1 calc R U . . .
N1_3 N 0.32764(18) 0.58264(18) 0.26603(15) 0.0377(5) Uani 1 1 d . . . . .
N2_3 N 0.1331(2) 0.2950(2) 0.18435(18) 0.0507(7) Uani 1 1 d . . . . .
C1_3 C 0.2431(2) 0.5506(2) 0.20760(19) 0.0415(7) Uani 1 1 d . . . . .
H1_3 H 0.229249 0.596222 0.185708 0.050 Uiso 1 1 calc R U . . .
C2_3 C 0.1786(2) 0.4577(2) 0.1797(2) 0.0452(7) Uani 1 1 d . . . . .
H2_3 H 0.121032 0.439559 0.139067 0.054 Uiso 1 1 calc R U . . .
C3_3 C 0.1958(2) 0.3865(2) 0.21025(19) 0.0419(7) Uani 1 1 d . . . . .
C4_3 C 0.2852(3) 0.4195(2) 0.2697(2) 0.0455(7) Uani 1 1 d . . . . .
H4_3 H 0.301837 0.374956 0.291670 0.055 Uiso 1 1 calc R U . . .
C5_3 C 0.3464(2) 0.5139(2) 0.29501(19) 0.0410(7) Uani 1 1 d . . . . .
H5_3 H 0.405418 0.533903 0.334906 0.049 Uiso 1 1 calc R U . . .
C6_3 C 0.0433(3) 0.2568(3) 0.1200(3) 0.0630(10) Uani 1 1 d . . . . .
H6A_3 H 0.067016 0.276326 0.074913 0.076 Uiso 1 1 calc R U . . .
H6B_3 H -0.020444 0.279876 0.136645 0.076 Uiso 1 1 calc R U . . .
C7_3 C 0.0170(4) 0.1471(4) 0.1007(3) 0.0888(16) Uani 1 1 d . . . . .
H7A_3 H -0.061406 0.114662 0.081641 0.107 Uiso 1 1 calc R U . . .
H7B_3 H 0.060587 0.119647 0.060441 0.107 Uiso 1 1 calc R U . . .
C8_3 C 0.0455(4) 0.1340(3) 0.1738(3) 0.0829(14) Uani 1 1 d . . . . .
H8A_3 H 0.061162 0.070637 0.163750 0.099 Uiso 1 1 calc R U . . .
H8B_3 H -0.014888 0.135816 0.206176 0.099 Uiso 1 1 calc R U . . .
C9_3 C 0.1465(3) 0.2183(3) 0.2140(3) 0.0627(10) Uani 1 1 d . . . . .
H9A_3 H 0.148258 0.239022 0.271164 0.075 Uiso 1 1 calc R U . . .
H9B_3 H 0.213939 0.200689 0.199532 0.075 Uiso 1 1 calc R U . . .
N1_4 N 0.36738(18) 0.74213(17) 0.38158(15) 0.0360(5) Uani 1 1 d . . . . .
N2_4 N 0.2786(2) 0.8953(2) 0.59054(17) 0.0477(6) Uani 1 1 d . . . . .
C1_4 C 0.3978(2) 0.8426(2) 0.4106(2) 0.0410(7) Uani 1 1 d . . . . .
H1_4 H 0.440986 0.877532 0.381741 0.049 Uiso 1 1 calc R U . . .
C2_4 C 0.3695(2) 0.8944(2) 0.4780(2) 0.0418(7) Uani 1 1 d . . . . .
H2_4 H 0.391691 0.963740 0.494576 0.050 Uiso 1 1 calc R U . . .
C3_4 C 0.3072(2) 0.8461(2) 0.52391(19) 0.0411(7) Uani 1 1 d . . . . .
C4_4 C 0.2755(2) 0.7422(2) 0.4937(2) 0.0429(7) Uani 1 1 d . . . . .
H4_4 H 0.232467 0.705689 0.521686 0.051 Uiso 1 1 calc R U . . .
C5_4 C 0.3060(2) 0.6950(2) 0.42565(19) 0.0397(6) Uani 1 1 d . . . . .
H5_4 H 0.283798 0.625548 0.407392 0.048 Uiso 1 1 calc R U . . .
C6_4 C 0.3050(3) 1.0026(3) 0.6209(2) 0.0565(9) Uani 1 1 d . . . . .
H6A_4 H 0.282145 1.027706 0.581224 0.068 Uiso 1 1 calc R U . . .
H6B_4 H 0.384246 1.033131 0.637716 0.068 Uiso 1 1 calc R U . . .
C7_4 C 0.2413(4) 1.0223(4) 0.6888(3) 0.0786(14) Uani 1 1 d . . . . .
H7A_4 H 0.278535 1.085867 0.729261 0.094 Uiso 1 1 calc R U . . .
H7B_4 H 0.166807 1.021757 0.672381 0.094 Uiso 1 1 calc R U . . .
C8_4 C 0.2385(5) 0.9390(4) 0.7173(3) 0.0930(18) Uani 1 1 d . . . . .
H8A_4 H 0.177884 0.929032 0.748886 0.112 Uiso 1 1 calc R U . . .
H8B_4 H 0.307987 0.951531 0.749232 0.112 Uiso 1 1 calc R U . . .
C9_4 C 0.2215(4) 0.8506(3) 0.6445(2) 0.0649(10) Uani 1 1 d . . . . .
H9A_4 H 0.254623 0.802172 0.653453 0.078 Uiso 1 1 calc R U . . .
H9B_4 H 0.143040 0.818843 0.625174 0.078 Uiso 1 1 calc R U . . .
F1_5 F 0.5529(5) 0.6208(4) 0.0371(3) 0.0810(14) Uani 0.731(2) 1 d D U P A 1
F2_5 F 0.4638(3) 0.5683(3) -0.0777(3) 0.0803(12) Uani 0.731(2) 1 d D U P A 1
F3_5 F 0.6255(5) 0.5578(3) -0.0629(3) 0.0838(14) Uani 0.731(2) 1 d D U P A 1
C1_5 C 0.5625(5) 0.6138(4) -0.0365(4) 0.0613(14) Uani 0.731(2) 1 d D U P A 1
S1_5 S 0.6146(2) 0.7335(3) -0.0475(2) 0.0465(6) Uani 0.731(2) 1 d D U P A 1
O1_5 O 0.5390(4) 0.7847(4) -0.0152(3) 0.0543(11) Uani 0.731(2) 1 d D U P A 1
O2_5 O 0.6226(5) 0.7085(5) -0.1284(3) 0.0574(14) Uani 0.731(2) 1 d D U P A 1
N1_5 N 0.7325(3) 0.7785(3) -0.0024(3) 0.0499(9) Uani 0.731(2) 1 d D U P A 1
S2_5 S 0.75839(11) 0.84025(11) 0.08648(9) 0.0497(4) Uani 0.731(2) 1 d D U P A 1
O3_5 O 0.6763(3) 0.8199(5) 0.1334(3) 0.0835(16) Uani 0.731(2) 1 d D U P A 1
O4_5 O 0.8066(7) 0.9398(5) 0.1015(5) 0.088(2) Uani 0.731(2) 1 d D U P A 1
C2_5 C 0.8652(5) 0.7973(5) 0.1147(3) 0.0692(13) Uani 0.731(2) 1 d D U P A 1
F4_5 F 0.8224(6) 0.6966(4) 0.0994(4) 0.114(2) Uani 0.731(2) 1 d D U P A 1
F5_5 F 0.9505(4) 0.8151(6) 0.0795(3) 0.120(2) Uani 0.731(2) 1 d D U P A 1
F6_5 F 0.8984(4) 0.8392(5) 0.1893(3) 0.0931(15) Uani 0.731(2) 1 d D U P A 1
F1B_5 F 0.5138(15) 0.6145(15) 0.0112(10) 0.077(5) Uani 0.189(2) 1 d D U P B 2
F2B_5 F 0.4460(12) 0.6017(14) -0.0992(11) 0.087(4) Uani 0.189(2) 1 d D U P B 2
F3B_5 F 0.5771(15) 0.5470(12) -0.0918(13) 0.090(5) Uani 0.189(2) 1 d D U P B 2
C1B_5 C 0.5380(13) 0.6211(12) -0.0568(11) 0.071(3) Uani 0.189(2) 1 d D U P B 2
S1B_5 S 0.6322(10) 0.7386(10) -0.0456(9) 0.0506(19) Uani 0.189(2) 1 d D U P B 2
O1B_5 O 0.5839(15) 0.8071(13) 0.0020(12) 0.063(4) Uani 0.189(2) 1 d D U P B 2
O2B_5 O 0.646(2) 0.734(2) -0.1230(11) 0.066(5) Uani 0.189(2) 1 d D U P B 2
N1B_5 N 0.7366(11) 0.7328(14) -0.0031(7) 0.056(2) Uani 0.189(2) 1 d D U P B 2
S2B_5 S 0.7666(4) 0.7524(4) 0.0859(3) 0.0658(13) Uani 0.189(2) 1 d D U P B 2
O3B_5 O 0.6890(12) 0.7695(12) 0.1333(9) 0.059(3) Uani 0.189(2) 1 d D U P B 2
O4B_5 O 0.8649(17) 0.7164(19) 0.0908(17) 0.084(4) Uani 0.189(2) 1 d D U P B 2
C2B_5 C 0.8697(11) 0.8719(10) 0.1117(8) 0.067(3) Uani 0.189(2) 1 d D U P B 2
F4B_5 F 0.8347(16) 0.9371(16) 0.0916(18) 0.067(4) Uani 0.189(2) 1 d D U P B 2
F5B_5 F 0.9498(10) 0.8689(11) 0.0682(9) 0.067(3) Uani 0.189(2) 1 d D U P B 2
F6B_5 F 0.9151(11) 0.8984(10) 0.1834(7) 0.063(3) Uani 0.189(2) 1 d D U P B 2
F1C_5 F 0.530(3) 0.7894(18) -0.0516(18) 0.070(6) Uani 0.0803(17) 1 d D U P C 3
F2C_5 F 0.4319(19) 0.645(2) -0.116(2) 0.091(7) Uani 0.0803(17) 1 d D U P C 3
F3C_5 F 0.583(3) 0.711(3) -0.1538(15) 0.081(6) Uani 0.0803(17) 1 d D U P C 3
C1C_5 C 0.5316(18) 0.7011(17) -0.0938(13) 0.067(3) Uani 0.0803(17) 1 d D U P C 3
S1C_5 S 0.6071(11) 0.6552(10) -0.0349(8) 0.072(2) Uani 0.0803(17) 1 d D U P C 3
O1C_5 O 0.613(4) 0.5647(19) -0.089(2) 0.074(6) Uani 0.0803(17) 1 d D U P C 3
O2C_5 O 0.552(3) 0.660(3) 0.0309(17) 0.078(6) Uani 0.0803(17) 1 d D U P C 3
N1C_5 N 0.7196(17) 0.7372(18) -0.0182(14) 0.056(3) Uani 0.0803(17) 1 d D U P C 3
S2C_5 S 0.7714(12) 0.8299(10) 0.0567(9) 0.057(2) Uani 0.0803(17) 1 d D U P C 3
O3C_5 O 0.697(2) 0.873(2) 0.0979(17) 0.058(5) Uani 0.0803(17) 1 d D U P C 3
O4C_5 O 0.870(2) 0.893(2) 0.045(2) 0.080(5) Uani 0.0803(17) 1 d D U P C 3
C2C_5 C 0.823(2) 0.7674(19) 0.1123(14) 0.070(3) Uani 0.0803(17) 1 d D U P C 3
F4C_5 F 0.745(3) 0.6809(19) 0.1040(19) 0.079(5) Uani 0.0803(17) 1 d D U P C 3
F5C_5 F 0.908(3) 0.741(3) 0.083(2) 0.0931(15) Uani 0.0803(17) 1 d D U P C 3
F6C_5 F 0.847(3) 0.806(2) 0.1869(14) 0.074(5) Uani 0.0803(17) 1 d D U P C 3
F1_6 F 0.6280(7) 0.7616(5) 0.6684(6) 0.108(3) Uani 0.686(3) 1 d D U P D 1
F2_6 F 0.4656(5) 0.7773(6) 0.6567(5) 0.106(3) Uani 0.686(3) 1 d D U P D 1
F3_6 F 0.5818(5) 0.8704(5) 0.7544(3) 0.0976(17) Uani 0.686(3) 1 d D U P D 1
C1_6 C 0.5710(5) 0.8244(4) 0.6788(4) 0.0719(15) Uani 0.686(3) 1 d D U P D 1
S1_6 S 0.61534(12) 0.90842(11) 0.62564(11) 0.0561(4) Uani 0.686(3) 1 d D U P D 1
O1_6 O 0.5498(9) 0.9741(6) 0.6505(5) 0.065(2) Uani 0.686(3) 1 d D U P D 1
O2_6 O 0.6021(5) 0.8507(5) 0.5464(3) 0.0943(17) Uani 0.686(3) 1 d D U P D 1
N1_6 N 0.7354(5) 0.9581(5) 0.6664(4) 0.0618(16) Uani 0.686(3) 1 d D U P D 1
S2_6 S 0.8365(2) 0.9930(2) 0.6246(2) 0.0728(7) Uani 0.686(3) 1 d D U P D 1
O3_6 O 0.8103(6) 0.9984(6) 0.5497(4) 0.1088(19) Uani 0.686(3) 1 d D U P D 1
O4_6 O 0.9152(5) 1.0730(4) 0.6779(5) 0.112(2) Uani 0.686(3) 1 d D U P D 1
C2_6 C 0.9000(6) 0.8954(6) 0.6036(5) 0.0721(18) Uani 0.686(3) 1 d D U P D 1
F4_6 F 0.8278(5) 0.8091(5) 0.5625(4) 0.096(2) Uani 0.686(3) 1 d D U P D 1
F5_6 F 0.9799(7) 0.9095(6) 0.5611(6) 0.093(2) Uani 0.686(3) 1 d D U P D 1
F6_6 F 0.9401(5) 0.8880(4) 0.6663(4) 0.0904(16) Uani 0.686(3) 1 d D U P D 1
F1B_6 F 0.6068(16) 0.7329(10) 0.6499(12) 0.094(4) Uani 0.314(3) 1 d D U P D 2
F2B_6 F 0.4517(10) 0.7506(11) 0.6266(9) 0.084(4) Uani 0.314(3) 1 d D U P D 2
F3B_6 F 0.5708(10) 0.7625(8) 0.5481(5) 0.107(3) Uani 0.314(3) 1 d D U P D 2
C1B_6 C 0.5560(10) 0.7822(8) 0.6222(7) 0.072(2) Uani 0.314(3) 1 d D U P D 2
S1B_6 S 0.6028(3) 0.9114(2) 0.6755(3) 0.0640(11) Uani 0.314(3) 1 d D U P D 2
O1B_6 O 0.5500(18) 0.9516(13) 0.6285(10) 0.064(4) Uani 0.314(3) 1 d D U P D 2
O2B_6 O 0.5764(11) 0.9203(9) 0.7518(6) 0.080(3) Uani 0.314(3) 1 d D U P D 2
N1B_6 N 0.7297(9) 0.9352(12) 0.6734(9) 0.064(3) Uani 0.314(3) 1 d D U P D 2
S2B_6 S 0.7939(4) 0.9757(4) 0.6127(3) 0.0568(12) Uani 0.314(3) 1 d D U P D 2
O3B_6 O 0.7442(10) 0.9366(8) 0.5351(5) 0.072(3) Uani 0.314(3) 1 d D U P D 2
O4B_6 O 0.8500(11) 1.0766(6) 0.6412(7) 0.082(3) Uani 0.314(3) 1 d D U P D 2
C2B_6 C 0.9023(12) 0.9179(12) 0.6095(10) 0.079(3) Uani 0.314(3) 1 d D U P D 2
F4B_6 F 0.8575(12) 0.8193(10) 0.5893(9) 0.089(3) Uani 0.314(3) 1 d D U P D 2
F5B_6 F 0.9749(17) 0.9435(13) 0.5650(12) 0.099(5) Uani 0.314(3) 1 d D U P D 2
F6B_6 F 0.9553(11) 0.9431(12) 0.6801(8) 0.105(4) Uani 0.314(3) 1 d D U P D 2
F1_7 F 1.2043(7) 0.4936(6) -0.0205(8) 0.157(4) Uani 0.5 1 d D U P E -1
F2_7 F 1.2840(6) 0.6472(9) 0.0260(7) 0.159(5) Uani 0.5 1 d D U P E -1
F3_7 F 1.1919(8) 0.5850(10) -0.0868(6) 0.168(5) Uani 0.5 1 d D U P E -1
C1_7 C 1.1975(10) 0.5798(9) -0.0155(8) 0.0965(16) Uani 0.5 1 d D U P E -1
S1_7 S 1.0760(7) 0.6025(6) 0.0249(5) 0.0706(15) Uani 0.5 1 d D U P E -1
O1_7 O 1.0760(5) 0.6950(4) 0.0190(4) 0.0826(19) Uani 0.5 1 d D U P E -1
O2_7 O 1.0888(8) 0.5995(6) 0.1010(4) 0.082(2) Uani 0.5 1 d D U P E -1
N1_7 N 0.9817(6) 0.5205(5) -0.0324(4) 0.0753(19) Uani 0.5 1 d D U P E -1
S2_7 S 0.9331(8) 0.4134(7) -0.0276(5) 0.0777(19) Uani 0.5 1 d D U P E -1
O3_7 O 0.8960(8) 0.3469(7) -0.1049(5) 0.099(3) Uani 0.5 1 d D U P E -1
O4_7 O 0.9905(7) 0.3878(5) 0.0257(5) 0.112(3) Uani 0.5 1 d D U P E -1
C2_7 C 0.8056(10) 0.4195(9) 0.0109(7) 0.0965(16) Uani 0.5 1 d D U P E -1
F4_7 F 0.7508(9) 0.3307(5) 0.0162(5) 0.123(3) Uani 0.5 1 d D U P E -1
F5_7 F 0.8156(9) 0.4811(6) 0.0822(4) 0.110(3) Uani 0.5 1 d D U P E -1
F6_7 F 0.7394(6) 0.4404(8) -0.0328(5) 0.102(2) Uani 0.5 1 d D U P E -1
F1_8 F 0.8436(10) 0.3459(8) 0.3323(9) 0.179(5) Uani 0.5 1 d D U P F -1
F2_8 F 0.9784(12) 0.4205(11) 0.2868(7) 0.182(6) Uani 0.5 1 d D U P F -1
F3_8 F 0.8838(7) 0.4991(6) 0.3610(5) 0.129(3) Uani 0.5 1 d D U P F -1
C1_8 C 0.9249(11) 0.4234(9) 0.3481(8) 0.126(4) Uani 0.5 1 d D U P F -1
S1_8 S 1.0193(3) 0.4411(3) 0.4320(3) 0.1018(15) Uani 0.5 1 d D U P F -1
O1_8 O 1.0378(8) 0.3466(6) 0.4154(9) 0.143(4) Uani 0.5 1 d D U P F -1
O2_8 O 1.1072(6) 0.5195(5) 0.4317(6) 0.118(3) Uani 0.5 1 d D U P F -1
N1_8 N 0.9470(7) 0.4574(6) 0.5004(6) 0.098(2) Uani 0.5 1 d D U P F -1
S2_8 S 0.9349(4) 0.5603(4) 0.5509(3) 0.0966(13) Uani 0.5 1 d D U P F -1
O3_8 O 0.8342(8) 0.5509(11) 0.5794(7) 0.156(4) Uani 0.5 1 d D U P F -1
O4_8 O 0.9812(8) 0.6397(7) 0.5235(6) 0.109(3) Uani 0.5 1 d D U P F -1
C2_8 C 1.0296(9) 0.5913(8) 0.6382(7) 0.101(3) Uani 0.5 1 d D U P F -1
F4_8 F 1.0338(8) 0.6792(5) 0.6890(5) 0.123(3) Uani 0.5 1 d D U P F -1
F5_8 F 1.1312(7) 0.5958(8) 0.6208(6) 0.129(3) Uani 0.5 1 d D U P F -1
F6_8 F 0.9977(10) 0.5282(7) 0.6754(7) 0.138(4) Uani 0.5 1 d D U P F -1

loop_
_atom_site_aniso_label
_atom_site_aniso_U_11
_atom_site_aniso_U_22
_atom_site_aniso_U_33
_atom_site_aniso_U_23
_atom_site_aniso_U_13
_atom_site_aniso_U_12
B1 0.0335(14) 0.0434(17) 0.0370(19) 0.0126(15) 0.0066(13) 0.0137(13)
N1_1 0.0301(11) 0.0446(13) 0.0450(15) 0.0186(12) 0.0106(10) 0.0147(10)
N2_1 0.0481(14) 0.0479(15) 0.0527(18) 0.0229(13) 0.0098(12) 0.0176(12)
C1_1 0.0333(13) 0.0473(17) 0.0444(18) 0.0150(14) 0.0119(12) 0.0134(12)
C2_1 0.0395(15) 0.0501(17) 0.0472(19) 0.0217(15) 0.0127(13) 0.0169(13)
C3_1 0.0423(15) 0.0382(15) 0.0403(17) 0.0119(13) 0.0050(13) 0.0121(12)
C4_1 0.0351(14) 0.0469(17) 0.0497(19) 0.0188(15) 0.0068(13) 0.0143(12)
C5_1 0.0300(13) 0.0512(17) 0.052(2) 0.0222(15) 0.0108(13) 0.0167(12)
C6_1 0.075(2) 0.069(2) 0.065(3) 0.039(2) 0.028(2) 0.032(2)
C7_1 0.101(3) 0.080(3) 0.063(3) 0.041(2) 0.023(2) 0.047(3)
C8_1 0.088(3) 0.061(2) 0.068(3) 0.032(2) 0.015(2) 0.038(2)
C9_1 0.0579(19) 0.056(2) 0.060(2) 0.0265(18) 0.0082(17) 0.0256(16)
N1_2 0.0326(11) 0.0438(13) 0.0378(14) 0.0116(11) 0.0031(10) 0.0142(10)
N2_2 0.0315(12) 0.0549(16) 0.0547(18) 0.0165(14) 0.0043(11) 0.0162(11)
C1_2 0.0336(13) 0.0487(17) 0.0435(18) 0.0099(14) 0.0032(12) 0.0169(12)
C2_2 0.0375(14) 0.0466(17) 0.0446(19) 0.0092(14) 0.0053(13) 0.0169(12)
C3_2 0.0313(13) 0.0495(17) 0.0479(19) 0.0192(15) 0.0058(12) 0.0150(12)
C4_2 0.0333(13) 0.0488(17) 0.0459(19) 0.0092(15) -0.0005(13) 0.0127(12)
C5_2 0.0355(14) 0.0463(16) 0.0385(17) 0.0069(14) 0.0038(12) 0.0147(12)
C6_2 0.0396(16) 0.063(2) 0.068(3) 0.0177(19) 0.0140(16) 0.0230(15)
C7_2 0.0387(17) 0.070(2) 0.097(4) 0.019(2) 0.013(2) 0.0220(17)
C8_2 0.0371(17) 0.071(3) 0.098(4) 0.028(2) -0.0001(19) 0.0187(16)
C9_2 0.0354(15) 0.068(2) 0.064(2) 0.018(2) -0.0043(15) 0.0145(15)
N1_3 0.0298(11) 0.0442(13) 0.0398(14) 0.0132(11) 0.0015(10) 0.0135(9)
N2_3 0.0438(14) 0.0489(15) 0.0486(17) 0.0096(13) 0.0020(12) 0.0047(12)
C1_3 0.0333(13) 0.0525(17) 0.0397(17) 0.0131(14) 0.0016(12) 0.0172(12)
C2_3 0.0374(14) 0.0499(17) 0.0436(19) 0.0089(15) -0.0008(13) 0.0142(13)
C3_3 0.0362(14) 0.0454(16) 0.0393(17) 0.0087(14) 0.0071(12) 0.0107(12)
C4_3 0.0451(16) 0.0447(17) 0.0455(19) 0.0132(15) 0.0012(14) 0.0142(13)
C5_3 0.0398(14) 0.0432(16) 0.0409(17) 0.0129(14) 0.0013(13) 0.0157(12)
C6_3 0.0436(17) 0.060(2) 0.063(3) 0.0016(19) -0.0057(17) 0.0033(15)
C7_3 0.079(3) 0.064(3) 0.092(4) 0.010(3) -0.015(3) -0.010(2)
C8_3 0.076(3) 0.054(2) 0.094(4) 0.013(2) 0.006(3) -0.005(2)
C9_3 0.063(2) 0.048(2) 0.066(3) 0.0160(19) 0.0071(19) 0.0017(16)
N1_4 0.0320(11) 0.0385(12) 0.0402(14) 0.0145(11) 0.0079(10) 0.0127(9)
N2_4 0.0433(13) 0.0454(14) 0.0488(17) 0.0096(13) 0.0170(12) 0.0105(11)
C1_4 0.0363(14) 0.0393(15) 0.0468(19) 0.0145(14) 0.0091(13) 0.0099(11)
C2_4 0.0377(14) 0.0398(15) 0.0465(19) 0.0122(14) 0.0087(13) 0.0114(12)
C3_4 0.0330(13) 0.0466(16) 0.0437(18) 0.0142(14) 0.0092(12) 0.0127(12)
C4_4 0.0385(14) 0.0452(16) 0.0440(18) 0.0169(14) 0.0114(13) 0.0077(12)
C5_4 0.0363(14) 0.0408(15) 0.0444(18) 0.0169(14) 0.0085(13) 0.0114(12)
C6_4 0.0539(19) 0.0463(18) 0.060(2) 0.0038(17) 0.0151(17) 0.0157(15)
C7_4 0.069(3) 0.069(3) 0.074(3) 0.000(2) 0.032(2) 0.009(2)
C8_4 0.112(4) 0.082(3) 0.057(3) 0.000(2) 0.043(3) 0.006(3)
C9_4 0.066(2) 0.063(2) 0.053(2) 0.0124(19) 0.0254(19) 0.0061(18)
F1_5 0.102(3) 0.066(3) 0.072(3) 0.034(2) 0.022(2) 0.007(3)
F2_5 0.066(2) 0.057(2) 0.095(3) 0.0129(19) 0.006(2) -0.0039(16)
F3_5 0.085(3) 0.052(2) 0.118(4) 0.022(2) 0.028(3) 0.031(2)
C1_5 0.058(3) 0.049(2) 0.070(3) 0.012(2) 0.022(2) 0.013(2)
S1_5 0.0418(10) 0.0469(9) 0.0460(9) 0.0091(7) 0.0076(7) 0.0129(7)
O1_5 0.050(2) 0.061(2) 0.051(3) 0.012(2) 0.002(2) 0.0244(18)
O2_5 0.058(3) 0.066(3) 0.040(2) 0.009(2) 0.0055(19) 0.016(2)
N1_5 0.0440(18) 0.046(2) 0.057(2) 0.0146(19) 0.0050(16) 0.0124(16)
S2_5 0.0463(6) 0.0527(7) 0.0476(8) 0.0101(6) 0.0032(6) 0.0193(5)
O3_5 0.048(2) 0.122(4) 0.054(2) -0.002(3) 0.0175(18) 0.018(3)
O4_5 0.133(6) 0.047(2) 0.070(4) 0.011(2) -0.005(4) 0.016(3)
C2_5 0.066(3) 0.085(3) 0.055(3) 0.012(2) 0.004(2) 0.035(2)
F4_5 0.143(5) 0.095(3) 0.121(4) 0.039(3) -0.008(4) 0.063(4)
F5_5 0.061(2) 0.193(5) 0.092(3) 0.011(4) 0.010(2) 0.056(3)
F6_5 0.088(3) 0.129(4) 0.062(2) 0.013(3) -0.008(2) 0.057(3)
F1B_5 0.072(7) 0.057(6) 0.075(8) 0.009(6) 0.012(6) -0.007(6)
F2B_5 0.076(7) 0.079(8) 0.092(8) 0.029(7) -0.010(6) 0.002(7)
F3B_5 0.089(8) 0.058(6) 0.093(8) -0.008(6) 0.019(7) 0.010(6)
C1B_5 0.063(4) 0.060(4) 0.070(4) 0.003(4) 0.016(4) 0.009(4)
S1B_5 0.051(3) 0.044(3) 0.056(3) 0.014(2) 0.017(3) 0.016(2)
O1B_5 0.065(7) 0.056(7) 0.068(8) 0.003(6) 0.021(7) 0.035(6)
O2B_5 0.069(8) 0.059(8) 0.061(8) 0.016(6) 0.009(7) 0.011(7)
N1B_5 0.052(4) 0.055(4) 0.057(4) 0.017(4) 0.010(3) 0.013(4)
S2B_5 0.065(2) 0.066(2) 0.068(3) 0.022(2) 0.008(2) 0.0238(19)
O3B_5 0.055(6) 0.068(7) 0.052(6) 0.007(6) 0.024(5) 0.028(5)
O4B_5 0.094(7) 0.089(7) 0.083(7) 0.015(6) 0.005(6) 0.067(6)
C2B_5 0.063(4) 0.075(4) 0.061(4) 0.016(4) 0.003(4) 0.023(4)
F4B_5 0.056(6) 0.061(6) 0.073(7) 0.024(6) 0.003(6) -0.001(5)
F5B_5 0.036(5) 0.080(6) 0.073(6) 0.020(6) 0.021(5) 0.005(5)
F6B_5 0.067(6) 0.066(6) 0.044(6) 0.013(5) -0.005(5) 0.009(6)
F1C_5 0.067(8) 0.064(8) 0.067(9) 0.000(8) 0.005(9) 0.027(8)
F2C_5 0.077(10) 0.073(10) 0.100(10) 0.010(10) 0.001(9) 0.008(9)
F3C_5 0.075(9) 0.074(9) 0.071(9) -0.004(9) 0.006(9) 0.015(9)
C1C_5 0.059(5) 0.062(5) 0.065(5) 0.005(4) 0.009(5) 0.013(4)
S1C_5 0.065(4) 0.060(4) 0.072(4) 0.001(3) 0.018(3) 0.012(3)
O1C_5 0.065(9) 0.056(8) 0.086(9) 0.000(8) 0.021(8) 0.017(8)
O2C_5 0.076(9) 0.064(9) 0.074(9) 0.004(9) 0.026(9) 0.010(9)
N1C_5 0.052(4) 0.054(4) 0.058(4) 0.014(4) 0.009(4) 0.017(4)
S2C_5 0.059(3) 0.055(3) 0.062(4) 0.020(3) 0.008(3) 0.022(3)
O3C_5 0.057(8) 0.061(8) 0.059(8) 0.003(7) 0.022(7) 0.041(7)
O4C_5 0.070(8) 0.085(8) 0.073(8) 0.015(8) 0.007(8) 0.016(7)
C2C_5 0.068(4) 0.079(4) 0.064(4) 0.017(4) 0.002(4) 0.032(4)
F4C_5 0.092(8) 0.085(8) 0.079(8) 0.043(7) 0.001(8) 0.038(8)
F5C_5 0.088(3) 0.129(4) 0.062(2) 0.013(3) -0.008(2) 0.057(3)
F6C_5 0.082(7) 0.084(7) 0.066(7) 0.029(7) 0.002(7) 0.036(7)
F1_6 0.108(4) 0.063(4) 0.156(7) 0.040(4) -0.029(4) 0.029(4)
F2_6 0.077(3) 0.076(4) 0.143(7) 0.035(4) -0.024(4) -0.009(3)
F3_6 0.097(3) 0.112(4) 0.082(3) 0.057(3) 0.000(2) -0.001(3)
C1_6 0.069(3) 0.054(3) 0.084(4) 0.021(3) -0.016(3) 0.009(2)
S1_6 0.0669(8) 0.0585(8) 0.0455(10) 0.0148(7) 0.0018(7) 0.0263(6)
O1_6 0.072(3) 0.050(4) 0.078(4) 0.017(3) 0.015(3) 0.032(3)
O2_6 0.104(3) 0.129(4) 0.038(2) -0.003(3) -0.011(2) 0.055(3)
N1_6 0.058(2) 0.061(3) 0.058(3) 0.012(2) 0.015(2) 0.013(2)
S2_6 0.0737(15) 0.0825(17) 0.0866(17) 0.0448(14) 0.0307(14) 0.0403(14)
O3_6 0.097(4) 0.162(6) 0.116(5) 0.091(4) 0.029(3) 0.063(4)
O4_6 0.082(4) 0.063(3) 0.162(6) 0.008(3) 0.047(4) 0.006(3)
C2_6 0.072(3) 0.087(4) 0.063(3) 0.028(3) 0.003(3) 0.028(3)
F4_6 0.076(3) 0.083(3) 0.104(5) -0.009(3) -0.015(3) 0.033(2)
F5_6 0.083(3) 0.110(5) 0.088(4) 0.023(4) 0.023(3) 0.045(3)
F6_6 0.093(3) 0.095(3) 0.097(4) 0.049(3) -0.010(3) 0.032(3)
F1B_6 0.111(8) 0.054(7) 0.105(8) 0.015(6) -0.028(6) 0.024(6)
F2B_6 0.079(6) 0.068(7) 0.098(8) 0.034(6) -0.018(6) 0.006(5)
F3B_6 0.141(8) 0.099(7) 0.055(5) 0.016(5) 0.007(5) 0.006(6)
C1B_6 0.082(4) 0.061(4) 0.075(5) 0.028(4) -0.005(4) 0.021(4)
S1B_6 0.0570(16) 0.0558(16) 0.079(3) 0.0239(17) 0.0039(16) 0.0151(12)
O1B_6 0.067(6) 0.043(7) 0.085(9) 0.019(6) 0.003(7) 0.026(5)
O2B_6 0.085(6) 0.075(7) 0.064(6) 0.015(6) 0.028(5) 0.006(6)
N1B_6 0.062(4) 0.066(4) 0.062(4) 0.021(4) 0.009(4) 0.018(4)
S2B_6 0.061(3) 0.0514(19) 0.057(2) 0.0112(15) 0.004(2) 0.024(2)
O3B_6 0.096(6) 0.081(6) 0.047(5) 0.017(4) -0.005(5) 0.047(5)
O4B_6 0.088(6) 0.049(5) 0.098(7) 0.019(5) 0.030(6) 0.005(5)
C2B_6 0.077(5) 0.091(5) 0.072(5) 0.024(4) 0.003(4) 0.031(4)
F4B_6 0.094(7) 0.088(6) 0.096(7) 0.028(6) 0.001(6) 0.049(5)
F5B_6 0.108(7) 0.124(10) 0.075(6) 0.021(7) 0.048(5) 0.060(7)
F6B_6 0.086(6) 0.138(9) 0.091(7) 0.031(8) -0.014(5) 0.045(7)
F1_7 0.105(5) 0.119(6) 0.196(10) -0.037(7) -0.022(6) 0.061(5)
F2_7 0.070(4) 0.149(8) 0.159(9) -0.072(7) -0.013(5) 0.023(5)
F3_7 0.124(6) 0.187(10) 0.108(7) -0.028(8) 0.035(5) -0.001(7)
C1_7 0.097(3) 0.090(3) 0.072(3) -0.008(3) -0.007(3) 0.021(3)
S1_7 0.066(2) 0.069(3) 0.065(3) 0.004(2) -0.0208(17) 0.0268(18)
O1_7 0.085(4) 0.064(4) 0.094(5) 0.022(3) -0.021(4) 0.022(3)
O2_7 0.100(5) 0.068(4) 0.055(4) 0.000(4) -0.043(4) 0.020(4)
N1_7 0.076(4) 0.077(4) 0.061(4) 0.008(3) -0.034(3) 0.025(3)
S2_7 0.093(3) 0.061(2) 0.064(3) -0.0046(18) -0.031(2) 0.034(2)
O3_7 0.091(5) 0.087(6) 0.073(5) -0.023(5) -0.027(4) 0.018(5)
O4_7 0.140(6) 0.064(4) 0.113(6) 0.003(4) -0.076(5) 0.043(4)
C2_7 0.097(3) 0.090(3) 0.072(3) -0.008(3) -0.007(3) 0.021(3)
F4_7 0.178(8) 0.070(4) 0.092(5) 0.031(4) -0.011(5) -0.016(5)
F5_7 0.165(7) 0.075(4) 0.058(4) 0.000(4) 0.017(4) 0.012(5)
F6_7 0.076(4) 0.152(7) 0.093(5) 0.055(5) 0.009(3) 0.040(4)
F1_8 0.182(10) 0.103(7) 0.224(12) 0.071(7) -0.025(9) -0.016(7)
F2_8 0.184(10) 0.174(11) 0.145(9) 0.007(8) 0.081(8) 0.030(8)
F3_8 0.151(7) 0.115(6) 0.133(6) 0.068(5) 0.024(5) 0.026(5)
C1_8 0.133(7) 0.082(6) 0.151(8) 0.041(6) 0.042(7) 0.004(6)
S1_8 0.084(2) 0.0546(14) 0.155(4) 0.0274(18) 0.043(2) 0.0093(16)
O1_8 0.114(6) 0.059(5) 0.240(13) 0.027(6) 0.006(8) 0.033(4)
O2_8 0.083(4) 0.062(4) 0.186(9) 0.028(5) 0.077(5) -0.004(3)
N1_8 0.091(4) 0.075(4) 0.133(6) 0.055(4) 0.040(4) 0.005(4)
S2_8 0.098(3) 0.115(3) 0.112(3) 0.068(2) 0.055(2) 0.047(2)
O3_8 0.108(6) 0.231(11) 0.158(9) 0.085(8) 0.074(6) 0.068(7)
O4_8 0.142(7) 0.112(6) 0.111(6) 0.065(5) 0.074(6) 0.058(5)
C2_8 0.121(6) 0.099(6) 0.115(6) 0.061(5) 0.054(6) 0.048(5)
F4_8 0.176(7) 0.105(5) 0.117(6) 0.048(4) 0.071(5) 0.067(5)
F5_8 0.111(6) 0.126(7) 0.161(8) 0.043(6) 0.040(6) 0.055(5)
F6_8 0.193(9) 0.101(6) 0.138(8) 0.080(6) 0.023(7) 0.025(6)

loop_
_atom_type_symbol
_atom_type_description
_atom_type_scat_dispersion_real
_atom_type_scat_dispersion_imag
_atom_type_scat_source
C C 0.0181 0.0091 'International Tables Vol C Tables 4.2.6.8 and 6.1.1.4'
H H 0.0000 0.0000 'International Tables Vol C Tables 4.2.6.8 and 6.1.1.4'
B B 0.0090 0.0039 'International Tables Vol C Tables 4.2.6.8 and 6.1.1.4'
N N 0.0311 0.0180 'International Tables Vol C Tables 4.2.6.8 and 6.1.1.4'
O O 0.0492 0.0322 'International Tables Vol C Tables 4.2.6.8 and 6.1.1.4'
S S 0.3331 0.5567 'International Tables Vol C Tables 4.2.6.8 and 6.1.1.4'
F F 0.0727 0.0534 'International Tables Vol C Tables 4.2.6.8 and 6.1.1.4'

loop_
_geom_angle_atom_site_label_1
_geom_angle_atom_site_label_2
_geom_angle_atom_site_label_3
_geom_angle
_geom_angle_site_symmetry_1
_geom_angle_site_symmetry_3
_geom_angle_publ_flag
N1_3 B1 N1_1 111.4(3) . . ?
N1_3 B1 N1_2 107.5(2) . . ?
N1_1 B1 N1_2 110.2(2) . . ?
N1_3 B1 N1_4 111.1(2) . . ?
N1_1 B1 N1_4 105.8(2) . . ?
N1_2 B1 N1_4 110.9(2) . . ?
C1_1 N1_1 C5_1 116.2(3) . . ?
C1_1 N1_1 B1 124.7(2) . . ?
C5_1 N1_1 B1 119.1(2) . . ?
C3_1 N2_1 C9_1 123.9(3) . . ?
C3_1 N2_1 C6_1 124.3(3) . . ?
C9_1 N2_1 C6_1 111.7(3) . . ?
C2_1 C1_1 N1_1 123.4(3) . . ?
C2_1 C1_1 H1_1 118.3 . . ?
N1_1 C1_1 H1_1 118.3 . . ?
C1_1 C2_1 C3_1 120.2(3) . . ?
C1_1 C2_1 H2_1 119.9 . . ?
C3_1 C2_1 H2_1 119.9 . . ?
N2_1 C3_1 C4_1 121.5(3) . . ?
N2_1 C3_1 C2_1 122.2(3) . . ?
C4_1 C3_1 C2_1 116.3(3) . . ?
C5_1 C4_1 C3_1 120.0(3) . . ?
C5_1 C4_1 H4_1 120.0 . . ?
C3_1 C4_1 H4_1 120.0 . . ?
C4_1 C5_1 N1_1 123.8(3) . . ?
C4_1 C5_1 H5_1 118.1 . . ?
N1_1 C5_1 H5_1 118.1 . . ?
N2_1 C6_1 C7_1 103.3(3) . . ?
N2_1 C6_1 H6A_1 111.1 . . ?
C7_1 C6_1 H6A_1 111.1 . . ?
N2_1 C6_1 H6B_1 111.1 . . ?
C7_1 C6_1 H6B_1 111.1 . . ?
H6A_1 C6_1 H6B_1 109.1 . . ?
C8_1 C7_1 C6_1 102.7(3) . . ?
C8_1 C7_1 H7A_1 111.2 . . ?
C6_1 C7_1 H7A_1 111.2 . . ?
C8_1 C7_1 H7B_1 111.2 . . ?
C6_1 C7_1 H7B_1 111.2 . . ?
H7A_1 C7_1 H7B_1 109.1 . . ?
C7_1 C8_1 C9_1 104.2(3) . . ?
C7_1 C8_1 H8A_1 110.9 . . ?
C9_1 C8_1 H8A_1 110.9 . . ?
C7_1 C8_1 H8B_1 110.9 . . ?
C9_1 C8_1 H8B_1 110.9 . . ?
H8A_1 C8_1 H8B_1 108.9 . . ?
N2_1 C9_1 C8_1 103.2(3) . . ?
N2_1 C9_1 H9A_1 111.1 . . ?
C8_1 C9_1 H9A_1 111.1 . . ?
N2_1 C9_1 H9B_1 111.1 . . ?
C8_1 C9_1 H9B_1 111.1 . . ?
H9A_1 C9_1 H9B_1 109.1 . . ?
C5_2 N1_2 C1_2 117.1(2) . . ?
C5_2 N1_2 B1 123.6(3) . . ?
C1_2 N1_2 B1 119.3(2) . . ?
C3_2 N2_2 C9_2 123.9(3) . . ?
C3_2 N2_2 C6_2 123.8(3) . . ?
C9_2 N2_2 C6_2 112.3(3) . . ?
N1_2 C1_2 C2_2 123.1(3) . . ?
N1_2 C1_2 H1_2 118.5 . . ?
C2_2 C1_2 H1_2 118.5 . . ?
C1_2 C2_2 C3_2 119.9(3) . . ?
C1_2 C2_2 H2_2 120.1 . . ?
C3_2 C2_2 H2_2 120.1 . . ?
N2_2 C3_2 C2_2 122.4(3) . . ?
N2_2 C3_2 C4_2 121.2(3) . . ?
C2_2 C3_2 C4_2 116.4(3) . . ?
C5_2 C4_2 C3_2 120.4(3) . . ?
C5_2 C4_2 H4_2 119.8 . . ?
C3_2 C4_2 H4_2 119.8 . . ?
N1_2 C5_2 C4_2 123.1(3) . . ?
N1_2 C5_2 H5_2 118.4 . . ?
C4_2 C5_2 H5_2 118.4 . . ?
N2_2 C6_2 C7_2 101.4(3) . . ?
N2_2 C6_2 H6A_2 111.5 . . ?
C7_2 C6_2 H6A_2 111.5 . . ?
N2_2 C6_2 H6B_2 111.5 . . ?
C7_2 C6_2 H6B_2 111.5 . . ?
H6A_2 C6_2 H6B_2 109.3 . . ?
C8_2 C7_2 C6_2 105.3(3) . . ?
C8_2 C7_2 H7A_2 110.7 . . ?
C6_2 C7_2 H7A_2 110.7 . . ?
C8_2 C7_2 H7B_2 110.7 . . ?
C6_2 C7_2 H7B_2 110.7 . . ?
H7A_2 C7_2 H7B_2 108.8 . . ?
C7_2 C8_2 C9_2 104.7(3) . . ?
C7_2 C8_2 H8A_2 110.8 . . ?
C9_2 C8_2 H8A_2 110.8 . . ?
C7_2 C8_2 H8B_2 110.8 . . ?
C9_2 C8_2 H8B_2 110.8 . . ?
H8A_2 C8_2 H8B_2 108.9 . . ?
N2_2 C9_2 C8_2 103.7(3) . . ?
N2_2 C9_2 H9A_2 111.0 . . ?
C8_2 C9_2 H9A_2 111.0 . . ?
N2_2 C9_2 H9B_2 111.0 . . ?
C8_2 C9_2 H9B_2 111.0 . . ?
H9A_2 C9_2 H9B_2 109.0 . . ?
C1_3 N1_3 C5_3 116.5(3) . . ?
C1_3 N1_3 B1 123.5(2) . . ?
C5_3 N1_3 B1 119.9(2) . . ?
C3_3 N2_3 C9_3 124.3(3) . . ?
C3_3 N2_3 C6_3 123.8(3) . . ?
C9_3 N2_3 C6_3 111.8(3) . . ?
C2_3 C1_3 N1_3 123.3(3) . . ?
C2_3 C1_3 H1_3 118.4 . . ?
N1_3 C1_3 H1_3 118.4 . . ?
C1_3 C2_3 C3_3 120.7(3) . . ?
C1_3 C2_3 H2_3 119.7 . . ?
C3_3 C2_3 H2_3 119.7 . . ?
N2_3 C3_3 C2_3 121.9(3) . . ?
N2_3 C3_3 C4_3 122.3(3) . . ?
C2_3 C3_3 C4_3 115.9(3) . . ?
C5_3 C4_3 C3_3 120.2(3) . . ?
C5_3 C4_3 H4_3 119.9 . . ?
C3_3 C4_3 H4_3 119.9 . . ?
C4_3 C5_3 N1_3 123.3(3) . . ?
C4_3 C5_3 H5_3 118.3 . . ?
N1_3 C5_3 H5_3 118.3 . . ?
N2_3 C6_3 C7_3 102.6(4) . . ?
N2_3 C6_3 H6A_3 111.2 . . ?
C7_3 C6_3 H6A_3 111.2 . . ?
N2_3 C6_3 H6B_3 111.2 . . ?
C7_3 C6_3 H6B_3 111.2 . . ?
H6A_3 C6_3 H6B_3 109.2 . . ?
C8_3 C7_3 C6_3 105.0(4) . . ?
C8_3 C7_3 H7A_3 110.7 . . ?
C6_3 C7_3 H7A_3 110.7 . . ?
C8_3 C7_3 H7B_3 110.7 . . ?
C6_3 C7_3 H7B_3 110.7 . . ?
H7A_3 C7_3 H7B_3 108.8 . . ?
C7_3 C8_3 C9_3 105.6(4) . . ?
C7_3 C8_3 H8A_3 110.6 . . ?
C9_3 C8_3 H8A_3 110.6 . . ?
C7_3 C8_3 H8B_3 110.6 . . ?
C9_3 C8_3 H8B_3 110.6 . . ?
H8A_3 C8_3 H8B_3 108.8 . . ?
N2_3 C9_3 C8_3 102.5(4) . . ?
N2_3 C9_3 H9A_3 111.3 . . ?
C8_3 C9_3 H9A_3 111.3 . . ?
N2_3 C9_3 H9B_3 111.3 . . ?
C8_3 C9_3 H9B_3 111.3 . . ?
H9A_3 C9_3 H9B_3 109.2 . . ?
C5_4 N1_4 C1_4 116.1(3) . . ?
C5_4 N1_4 B1 124.7(3) . . ?
C1_4 N1_4 B1 119.1(2) . . ?
C3_4 N2_4 C9_4 124.8(3) . . ?
C3_4 N2_4 C6_4 123.6(3) . . ?
C9_4 N2_4 C6_4 111.6(3) . . ?
C2_4 C1_4 N1_4 123.6(3) . . ?
C2_4 C1_4 H1_4 118.2 . . ?
N1_4 C1_4 H1_4 118.2 . . ?
C1_4 C2_4 C3_4 120.4(3) . . ?
C1_4 C2_4 H2_4 119.8 . . ?
C3_4 C2_4 H2_4 119.8 . . ?
N2_4 C3_4 C2_4 121.6(3) . . ?
N2_4 C3_4 C4_4 122.4(3) . . ?
C2_4 C3_4 C4_4 115.9(3) . . ?
C5_4 C4_4 C3_4 120.6(3) . . ?
C5_4 C4_4 H4_4 119.7 . . ?
C3_4 C4_4 H4_4 119.7 . . ?
C4_4 C5_4 N1_4 123.3(3) . . ?
C4_4 C5_4 H5_4 118.3 . . ?
N1_4 C5_4 H5_4 118.3 . . ?
N2_4 C6_4 C7_4 103.9(3) . . ?
N2_4 C6_4 H6A_4 111.0 . . ?
C7_4 C6_4 H6A_4 111.0 . . ?
N2_4 C6_4 H6B_4 111.0 . . ?
C7_4 C6_4 H6B_4 111.0 . . ?
H6A_4 C6_4 H6B_4 109.0 . . ?
C8_4 C7_4 C6_4 102.7(4) . . ?
C8_4 C7_4 H7A_4 111.2 . . ?
C6_4 C7_4 H7A_4 111.2 . . ?
C8_4 C7_4 H7B_4 111.2 . . ?
C6_4 C7_4 H7B_4 111.2 . . ?
H7A_4 C7_4 H7B_4 109.1 . . ?
C7_4 C8_4 C9_4 105.1(4) . . ?
C7_4 C8_4 H8A_4 110.7 . . ?
C9_4 C8_4 H8A_4 110.7 . . ?
C7_4 C8_4 H8B_4 110.7 . . ?
C9_4 C8_4 H8B_4 110.7 . . ?
H8A_4 C8_4 H8B_4 108.8 . . ?
N2_4 C9_4 C8_4 101.5(3) . . ?
N2_4 C9_4 H9A_4 111.5 . . ?
C8_4 C9_4 H9A_4 111.5 . . ?
N2_4 C9_4 H9B_4 111.5 . . ?
C8_4 C9_4 H9B_4 111.5 . . ?
H9A_4 C9_4 H9B_4 109.3 . . ?
F3_5 C1_5 F1_5 108.1(6) . . ?
F3_5 C1_5 F2_5 107.3(5) . . ?
F1_5 C1_5 F2_5 108.1(5) . . ?
F3_5 C1_5 S1_5 111.8(5) . . ?
F1_5 C1_5 S1_5 112.2(4) . . ?
F2_5 C1_5 S1_5 109.3(4) . . ?
O2_5 S1_5 O1_5 119.4(4) . . ?
O2_5 S1_5 N1_5 108.6(3) . . ?
O1_5 S1_5 N1_5 114.4(3) . . ?
O2_5 S1_5 C1_5 102.4(4) . . ?
O1_5 S1_5 C1_5 104.5(3) . . ?
N1_5 S1_5 C1_5 105.9(3) . . ?
S1_5 N1_5 S2_5 123.8(3) . . ?
O4_5 S2_5 O3_5 113.8(5) . . ?
O4_5 S2_5 N1_5 113.5(4) . . ?
O3_5 S2_5 N1_5 116.8(3) . . ?
O4_5 S2_5 C2_5 104.8(4) . . ?
O3_5 S2_5 C2_5 105.1(3) . . ?
N1_5 S2_5 C2_5 100.6(3) . . ?
F5_5 C2_5 F6_5 106.5(5) . . ?
F5_5 C2_5 F4_5 110.4(6) . . ?
F6_5 C2_5 F4_5 108.0(6) . . ?
F5_5 C2_5 S2_5 113.3(5) . . ?
F6_5 C2_5 S2_5 110.9(4) . . ?
F4_5 C2_5 S2_5 107.7(4) . . ?
F2B_5 C1B_5 F1B_5 106.9(15) . . ?
F2B_5 C1B_5 F3B_5 104.2(15) . . ?
F1B_5 C1B_5 F3B_5 107.4(17) . . ?
F2B_5 C1B_5 S1B_5 114.0(13) . . ?
F1B_5 C1B_5 S1B_5 111.0(13) . . ?
F3B_5 C1B_5 S1B_5 112.8(13) . . ?
O2B_5 S1B_5 O1B_5 120.5(16) . . ?
O2B_5 S1B_5 N1B_5 111.4(15) . . ?
O1B_5 S1B_5 N1B_5 113.3(13) . . ?
O2B_5 S1B_5 C1B_5 103.3(12) . . ?
O1B_5 S1B_5 C1B_5 104.4(11) . . ?
N1B_5 S1B_5 C1B_5 101.1(11) . . ?
S1B_5 N1B_5 S2B_5 129.1(11) . . ?
O3B_5 S2B_5 O4B_5 134.2(14) . . ?
O3B_5 S2B_5 N1B_5 117.2(9) . . ?
O4B_5 S2B_5 N1B_5 105.5(12) . . ?
O3B_5 S2B_5 C2B_5 104.1(9) . . ?
O4B_5 S2B_5 C2B_5 83.3(11) . . ?
N1B_5 S2B_5 C2B_5 99.4(8) . . ?
F6B_5 C2B_5 F5B_5 105.9(13) . . ?
F6B_5 C2B_5 F4B_5 117.2(17) . . ?
F5B_5 C2B_5 F4B_5 98.0(14) . . ?
F6B_5 C2B_5 S2B_5 109.9(10) . . ?
F5B_5 C2B_5 S2B_5 111.9(10) . . ?
F4B_5 C2B_5 S2B_5 113.2(12) . . ?
F2C_5 C1C_5 F1C_5 109(2) . . ?
F2C_5 C1C_5 F3C_5 112(2) . . ?
F1C_5 C1C_5 F3C_5 106(2) . . ?
F2C_5 C1C_5 S1C_5 110.8(18) . . ?
F1C_5 C1C_5 S1C_5 108.5(17) . . ?
F3C_5 C1C_5 S1C_5 110.6(17) . . ?
O2C_5 S1C_5 O1C_5 122(2) . . ?
O2C_5 S1C_5 N1C_5 113.6(17) . . ?
O1C_5 S1C_5 N1C_5 111.3(18) . . ?
O2C_5 S1C_5 C1C_5 104.5(16) . . ?
O1C_5 S1C_5 C1C_5 103.3(18) . . ?
N1C_5 S1C_5 C1C_5 98.0(13) . . ?
S1C_5 N1C_5 S2C_5 130.2(16) . . ?
O3C_5 S2C_5 O4C_5 118.1(17) . . ?
O3C_5 S2C_5 N1C_5 115.3(15) . . ?
O4C_5 S2C_5 N1C_5 112.4(16) . . ?
O3C_5 S2C_5 C2C_5 108.6(15) . . ?
O4C_5 S2C_5 C2C_5 102.1(15) . . ?
N1C_5 S2C_5 C2C_5 97.0(13) . . ?
F6C_5 C2C_5 F5C_5 108(2) . . ?
F6C_5 C2C_5 F4C_5 102.2(19) . . ?
F5C_5 C2C_5 F4C_5 105(2) . . ?
F6C_5 C2C_5 S2C_5 120.9(19) . . ?
F5C_5 C2C_5 S2C_5 110.8(18) . . ?
F4C_5 C2C_5 S2C_5 108.5(15) . . ?
F1_6 C1_6 F3_6 106.4(7) . . ?
F1_6 C1_6 F2_6 110.2(7) . . ?
F3_6 C1_6 F2_6 106.7(7) . . ?
F1_6 C1_6 S1_6 112.0(7) . . ?
F3_6 C1_6 S1_6 112.1(4) . . ?
F2_6 C1_6 S1_6 109.3(6) . . ?
O2_6 S1_6 O1_6 118.8(4) . . ?
O2_6 S1_6 N1_6 116.4(4) . . ?
O1_6 S1_6 N1_6 110.6(5) . . ?
O2_6 S1_6 C1_6 106.6(4) . . ?
O1_6 S1_6 C1_6 102.3(5) . . ?
N1_6 S1_6 C1_6 98.7(3) . . ?
S1_6 N1_6 S2_6 124.7(5) . . ?
O4_6 S2_6 O3_6 117.8(5) . . ?
O4_6 S2_6 N1_6 109.9(4) . . ?
O3_6 S2_6 N1_6 115.4(4) . . ?
O4_6 S2_6 C2_6 103.7(4) . . ?
O3_6 S2_6 C2_6 103.8(4) . . ?
N1_6 S2_6 C2_6 104.3(4) . . ?
F6_6 C2_6 F5_6 107.7(7) . . ?
F6_6 C2_6 F4_6 108.6(7) . . ?
F5_6 C2_6 F4_6 106.4(7) . . ?
F6_6 C2_6 S2_6 111.9(6) . . ?
F5_6 C2_6 S2_6 111.3(6) . . ?
F4_6 C2_6 S2_6 110.8(6) . . ?
F2B_6 C1B_6 F1B_6 108.5(14) . . ?
F2B_6 C1B_6 F3B_6 108.7(12) . . ?
F1B_6 C1B_6 F3B_6 106.8(14) . . ?
F2B_6 C1B_6 S1B_6 108.4(10) . . ?
F1B_6 C1B_6 S1B_6 112.3(10) . . ?
F3B_6 C1B_6 S1B_6 111.9(9) . . ?
O2B_6 S1B_6 O1B_6 120.0(10) . . ?
O2B_6 S1B_6 N1B_6 111.2(8) . . ?
O1B_6 S1B_6 N1B_6 113.4(11) . . ?
O2B_6 S1B_6 C1B_6 104.8(7) . . ?
O1B_6 S1B_6 C1B_6 102.7(8) . . ?
N1B_6 S1B_6 C1B_6 102.2(8) . . ?
S1B_6 N1B_6 S2B_6 125.5(10) . . ?
O3B_6 S2B_6 O4B_6 116.9(8) . . ?
O3B_6 S2B_6 N1B_6 116.8(8) . . ?
O4B_6 S2B_6 N1B_6 114.8(8) . . ?
O3B_6 S2B_6 C2B_6 102.8(7) . . ?
O4B_6 S2B_6 C2B_6 103.6(8) . . ?
N1B_6 S2B_6 C2B_6 97.8(8) . . ?
F5B_6 C2B_6 F6B_6 107.1(15) . . ?
F5B_6 C2B_6 F4B_6 113.7(14) . . ?
F6B_6 C2B_6 F4B_6 103.4(13) . . ?
F5B_6 C2B_6 S2B_6 111.9(12) . . ?
F6B_6 C2B_6 S2B_6 111.0(11) . . ?
F4B_6 C2B_6 S2B_6 109.3(11) . . ?
F1_7 C1_7 F2_7 110.3(12) . . ?
F1_7 C1_7 F3_7 108.4(12) . . ?
F2_7 C1_7 F3_7 108.4(12) . . ?
F1_7 C1_7 S1_7 112.1(9) . . ?
F2_7 C1_7 S1_7 110.0(9) . . ?
F3_7 C1_7 S1_7 107.4(9) . . ?
O2_7 S1_7 O1_7 116.2(8) . . ?
O2_7 S1_7 N1_7 116.5(7) . . ?
O1_7 S1_7 N1_7 109.6(6) . . ?
O2_7 S1_7 C1_7 104.6(7) . . ?
O1_7 S1_7 C1_7 104.6(7) . . ?
N1_7 S1_7 C1_7 103.7(7) . . ?
S1_7 N1_7 S2_7 124.7(7) . . ?
O4_7 S2_7 O3_7 120.2(8) . . ?
O4_7 S2_7 N1_7 117.2(7) . . ?
O3_7 S2_7 N1_7 107.8(8) . . ?
O4_7 S2_7 C2_7 104.7(8) . . ?
O3_7 S2_7 C2_7 101.8(8) . . ?
N1_7 S2_7 C2_7 102.3(7) . . ?
F6_7 C2_7 F5_7 107.4(11) . . ?
F6_7 C2_7 F4_7 106.5(10) . . ?
F5_7 C2_7 F4_7 103.9(10) . . ?
F6_7 C2_7 S2_7 113.4(9) . . ?
F5_7 C2_7 S2_7 115.0(9) . . ?
F4_7 C2_7 S2_7 109.8(9) . . ?
F1_8 C1_8 F2_8 110.1(13) . . ?
F1_8 C1_8 F3_8 107.1(12) . . ?
F2_8 C1_8 F3_8 106.5(11) . . ?
F1_8 C1_8 S1_8 112.8(10) . . ?
F2_8 C1_8 S1_8 109.5(11) . . ?
F3_8 C1_8 S1_8 110.7(9) . . ?
O2_8 S1_8 O1_8 117.8(6) . . ?
O2_8 S1_8 N1_8 118.5(5) . . ?
O1_8 S1_8 N1_8 109.1(7) . . ?
O2_8 S1_8 C1_8 103.1(7) . . ?
O1_8 S1_8 C1_8 103.2(7) . . ?
N1_8 S1_8 C1_8 102.4(6) . . ?
S1_8 N1_8 S2_8 124.6(5) . . ?
O3_8 S2_8 O4_8 120.4(7) . . ?
O3_8 S2_8 N1_8 111.5(7) . . ?
O4_8 S2_8 N1_8 115.7(5) . . ?
O3_8 S2_8 C2_8 102.6(6) . . ?
O4_8 S2_8 C2_8 101.6(6) . . ?
N1_8 S2_8 C2_8 101.5(6) . . ?
F6_8 C2_8 F5_8 110.3(10) . . ?
F6_8 C2_8 F4_8 106.0(10) . . ?
F5_8 C2_8 F4_8 106.7(10) . . ?
F6_8 C2_8 S2_8 111.4(9) . . ?
F5_8 C2_8 S2_8 111.1(8) . . ?
F4_8 C2_8 S2_8 111.1(8) . . ?

loop_
_geom_bond_atom_site_label_1
_geom_bond_atom_site_label_2
_geom_bond_distance
_geom_bond_site_symmetry_2
_geom_bond_publ_flag
B1 N1_3 1.543(4) . ?
B1 N1_1 1.558(4) . ?
B1 N1_2 1.558(4) . ?
B1 N1_4 1.565(4) . ?
N1_1 C1_1 1.365(4) . ?
N1_1 C5_1 1.372(3) . ?
N2_1 C3_1 1.331(4) . ?
N2_1 C9_1 1.466(4) . ?
N2_1 C6_1 1.469(5) . ?
C1_1 C2_1 1.357(5) . ?
C1_1 H1_1 0.9500 . ?
C2_1 C3_1 1.416(4) . ?
C2_1 H2_1 0.9500 . ?
C3_1 C4_1 1.414(4) . ?
C4_1 C5_1 1.352(4) . ?
C4_1 H4_1 0.9500 . ?
C5_1 H5_1 0.9500 . ?
C6_1 C7_1 1.523(6) . ?
C6_1 H6A_1 0.9900 . ?
C6_1 H6B_1 0.9900 . ?
C7_1 C8_1 1.513(6) . ?
C7_1 H7A_1 0.9900 . ?
C7_1 H7B_1 0.9900 . ?
C8_1 C9_1 1.516(5) . ?
C8_1 H8A_1 0.9900 . ?
C8_1 H8B_1 0.9900 . ?
C9_1 H9A_1 0.9900 . ?
C9_1 H9B_1 0.9900 . ?
N1_2 C5_2 1.357(4) . ?
N1_2 C1_2 1.366(4) . ?
N2_2 C3_2 1.334(4) . ?
N2_2 C9_2 1.466(5) . ?
N2_2 C6_2 1.468(5) . ?
C1_2 C2_2 1.371(4) . ?
C1_2 H1_2 0.9500 . ?
C2_2 C3_2 1.413(5) . ?
C2_2 H2_2 0.9500 . ?
C3_2 C4_2 1.413(5) . ?
C4_2 C5_2 1.364(4) . ?
C4_2 H4_2 0.9500 . ?
C5_2 H5_2 0.9500 . ?
C6_2 C7_2 1.539(5) . ?
C6_2 H6A_2 0.9900 . ?
C6_2 H6B_2 0.9900 . ?
C7_2 C8_2 1.468(7) . ?
C7_2 H7A_2 0.9900 . ?
C7_2 H7B_2 0.9900 . ?
C8_2 C9_2 1.512(5) . ?
C8_2 H8A_2 0.9900 . ?
C8_2 H8B_2 0.9900 . ?
C9_2 H9A_2 0.9900 . ?
C9_2 H9B_2 0.9900 . ?
N1_3 C1_3 1.369(4) . ?
N1_3 C5_3 1.374(4) . ?
N2_3 C3_3 1.321(4) . ?
N2_3 C9_3 1.470(5) . ?
N2_3 C6_3 1.477(5) . ?
C1_3 C2_3 1.345(5) . ?
C1_3 H1_3 0.9500 . ?
C2_3 C3_3 1.421(5) . ?
C2_3 H2_3 0.9500 . ?
C3_3 C4_3 1.421(4) . ?
C4_3 C5_3 1.350(5) . ?
C4_3 H4_3 0.9500 . ?
C5_3 H5_3 0.9500 . ?
C6_3 C7_3 1.517(7) . ?
C6_3 H6A_3 0.9900 . ?
C6_3 H6B_3 0.9900 . ?
C7_3 C8_3 1.463(8) . ?
C7_3 H7A_3 0.9900 . ?
C7_3 H7B_3 0.9900 . ?
C8_3 C9_3 1.518(6) . ?
C8_3 H8A_3 0.9900 . ?
C8_3 H8B_3 0.9900 . ?
C9_3 H9A_3 0.9900 . ?
C9_3 H9B_3 0.9900 . ?
N1_4 C5_4 1.370(4) . ?
N1_4 C1_4 1.376(4) . ?
N2_4 C3_4 1.330(4) . ?
N2_4 C9_4 1.471(5) . ?
N2_4 C6_4 1.472(4) . ?
C1_4 C2_4 1.351(5) . ?
C1_4 H1_4 0.9500 . ?
C2_4 C3_4 1.411(4) . ?
C2_4 H2_4 0.9500 . ?
C3_4 C4_4 1.422(5) . ?
C4_4 C5_4 1.351(5) . ?
C4_4 H4_4 0.9500 . ?
C5_4 H5_4 0.9500 . ?
C6_4 C7_4 1.500(6) . ?
C6_4 H6A_4 0.9900 . ?
C6_4 H6B_4 0.9900 . ?
C7_4 C8_4 1.498(8) . ?
C7_4 H7A_4 0.9900 . ?
C7_4 H7B_4 0.9900 . ?
C8_4 C9_4 1.516(6) . ?
C8_4 H8A_4 0.9900 . ?
C8_4 H8B_4 0.9900 . ?
C9_4 H9A_4 0.9900 . ?
C9_4 H9B_4 0.9900 . ?
F1_5 C1_5 1.329(7) . ?
F2_5 C1_5 1.338(7) . ?
F3_5 C1_5 1.313(7) . ?
C1_5 S1_5 1.828(6) . ?
S1_5 O2_5 1.420(5) . ?
S1_5 O1_5 1.425(5) . ?
S1_5 N1_5 1.565(5) . ?
N1_5 S2_5 1.570(5) . ?
S2_5 O4_5 1.395(7) . ?
S2_5 O3_5 1.410(5) . ?
S2_5 C2_5 1.790(6) . ?
C2_5 F5_5 1.294(7) . ?
C2_5 F6_5 1.311(7) . ?
C2_5 F4_5 1.402(8) . ?
F1B_5 C1B_5 1.319(15) . ?
F2B_5 C1B_5 1.303(15) . ?
F3B_5 C1B_5 1.332(15) . ?
C1B_5 S1B_5 1.804(13) . ?
S1B_5 O2B_5 1.413(14) . ?
S1B_5 O1B_5 1.417(13) . ?
S1B_5 N1B_5 1.566(13) . ?
N1B_5 S2B_5 1.575(12) . ?
S2B_5 O3B_5 1.361(11) . ?
S2B_5 O4B_5 1.511(13) . ?
S2B_5 C2B_5 1.836(13) . ?
C2B_5 F6B_5 1.311(13) . ?
C2B_5 F5B_5 1.318(14) . ?
C2B_5 F4B_5 1.327(15) . ?
F1C_5 C1C_5 1.316(16) . ?
F2C_5 C1C_5 1.298(16) . ?
F3C_5 C1C_5 1.324(16) . ?
C1C_5 S1C_5 1.831(15) . ?
S1C_5 O2C_5 1.407(14) . ?
S1C_5 O1C_5 1.431(15) . ?
S1C_5 N1C_5 1.576(14) . ?
N1C_5 S2C_5 1.584(14) . ?
S2C_5 O3C_5 1.404(14) . ?
S2C_5 O4C_5 1.436(14) . ?
S2C_5 C2C_5 1.811(14) . ?
C2C_5 F6C_5 1.293(15) . ?
C2C_5 F5C_5 1.326(16) . ?
C2C_5 F4C_5 1.379(16) . ?
F1_6 C1_6 1.316(9) . ?
F2_6 C1_6 1.330(8) . ?
F3_6 C1_6 1.320(8) . ?
C1_6 S1_6 1.818(6) . ?
S1_6 O2_6 1.412(5) . ?
S1_6 O1_6 1.440(7) . ?
S1_6 N1_6 1.565(6) . ?
N1_6 S2_6 1.578(6) . ?
S2_6 O4_6 1.404(7) . ?
S2_6 O3_6 1.432(6) . ?
S2_6 C2_6 1.811(8) . ?
C2_6 F6_6 1.292(8) . ?
C2_6 F5_6 1.318(8) . ?
C2_6 F4_6 1.346(8) . ?
F1B_6 C1B_6 1.308(13) . ?
F2B_6 C1B_6 1.308(13) . ?
F3B_6 C1B_6 1.324(12) . ?
C1B_6 S1B_6 1.801(11) . ?
S1B_6 O2B_6 1.418(11) . ?
S1B_6 O1B_6 1.444(12) . ?
S1B_6 N1B_6 1.574(11) . ?
N1B_6 S2B_6 1.582(11) . ?
S2B_6 O3B_6 1.408(9) . ?
S2B_6 O4B_6 1.413(10) . ?
S2B_6 C2B_6 1.820(12) . ?
C2B_6 F5B_6 1.315(13) . ?
C2B_6 F6B_6 1.331(13) . ?
C2B_6 F4B_6 1.364(14) . ?
F1_7 C1_7 1.302(13) . ?
F2_7 C1_7 1.303(13) . ?
F3_7 C1_7 1.332(13) . ?
C1_7 S1_7 1.811(12) . ?
S1_7 O2_7 1.413(10) . ?
S1_7 O1_7 1.432(10) . ?
S1_7 N1_7 1.548(9) . ?
N1_7 S2_7 1.601(10) . ?
S2_7 O4_7 1.410(10) . ?
S2_7 O3_7 1.428(10) . ?
S2_7 C2_7 1.812(12) . ?
C2_7 F6_7 1.312(12) . ?
C2_7 F5_7 1.318(12) . ?
C2_7 F4_7 1.371(13) . ?
F1_8 C1_8 1.286(12) . ?
F2_8 C1_8 1.327(13) . ?
F3_8 C1_8 1.339(13) . ?
C1_8 S1_8 1.832(12) . ?
S1_8 O2_8 1.401(6) . ?
S1_8 O1_8 1.445(8) . ?
S1_8 N1_8 1.575(8) . ?
N1_8 S2_8 1.586(8) . ?
S2_8 O3_8 1.396(8) . ?
S2_8 O4_8 1.433(8) . ?
S2_8 C2_8 1.832(11) . ?
C2_8 F6_8 1.326(11) . ?
C2_8 F5_8 1.339(11) . ?
C2_8 F4_8 1.342(12) . ?

loop_
_geom_torsion_atom_site_label_1
_geom_torsion_atom_site_label_2
_geom_torsion_atom_site_label_3
_geom_torsion_atom_site_label_4
_geom_torsion
_geom_torsion_site_symmetry_1
_geom_torsion_site_symmetry_2
_geom_torsion_site_symmetry_3
_geom_torsion_site_symmetry_4
_geom_torsion_publ_flag
N1_3 B1 N1_1 C1_1 -104.9(3) . . . . ?
N1_2 B1 N1_1 C1_1 14.3(4) . . . . ?
N1_4 B1 N1_1 C1_1 134.3(3) . . . . ?
N1_3 B1 N1_1 C5_1 75.2(3) . . . . ?
N1_2 B1 N1_1 C5_1 -165.7(3) . . . . ?
N1_4 B1 N1_1 C5_1 -45.6(3) . . . . ?
C5_1 N1_1 C1_1 C2_1 -0.1(5) . . . . ?
B1 N1_1 C1_1 C2_1 179.9(3) . . . . ?
N1_1 C1_1 C2_1 C3_1 -1.1(5) . . . . ?
C9_1 N2_1 C3_1 C4_1 2.2(5) . . . . ?
C6_1 N2_1 C3_1 C4_1 -178.2(3) . . . . ?
C9_1 N2_1 C3_1 C2_1 -177.0(3) . . . . ?
C6_1 N2_1 C3_1 C2_1 2.6(5) . . . . ?
C1_1 C2_1 C3_1 N2_1 -179.0(3) . . . . ?
C1_1 C2_1 C3_1 C4_1 1.8(5) . . . . ?
N2_1 C3_1 C4_1 C5_1 179.5(3) . . . . ?
C2_1 C3_1 C4_1 C5_1 -1.3(5) . . . . ?
C3_1 C4_1 C5_1 N1_1 0.1(5) . . . . ?
C1_1 N1_1 C5_1 C4_1 0.6(5) . . . . ?
B1 N1_1 C5_1 C4_1 -179.4(3) . . . . ?
C3_1 N2_1 C6_1 C7_1 166.3(4) . . . . ?
C9_1 N2_1 C6_1 C7_1 -14.0(5) . . . . ?
N2_1 C6_1 C7_1 C8_1 32.1(5) . . . . ?
C6_1 C7_1 C8_1 C9_1 -38.9(5) . . . . ?
C3_1 N2_1 C9_1 C8_1 169.7(3) . . . . ?
C6_1 N2_1 C9_1 C8_1 -10.0(4) . . . . ?
C7_1 C8_1 C9_1 N2_1 30.2(4) . . . . ?
N1_3 B1 N1_2 C5_2 -137.8(3) . . . . ?
N1_1 B1 N1_2 C5_2 100.7(3) . . . . ?
N1_4 B1 N1_2 C5_2 -16.2(4) . . . . ?
N1_3 B1 N1_2 C1_2 44.5(4) . . . . ?
N1_1 B1 N1_2 C1_2 -77.0(3) . . . . ?
N1_4 B1 N1_2 C1_2 166.1(3) . . . . ?
C5_2 N1_2 C1_2 C2_2 -0.4(5) . . . . ?
B1 N1_2 C1_2 C2_2 177.5(3) . . . . ?
N1_2 C1_2 C2_2 C3_2 0.4(5) . . . . ?
C9_2 N2_2 C3_2 C2_2 -178.5(3) . . . . ?
C6_2 N2_2 C3_2 C2_2 1.4(5) . . . . ?
C9_2 N2_2 C3_2 C4_2 1.5(5) . . . . ?
C6_2 N2_2 C3_2 C4_2 -178.5(3) . . . . ?
C1_2 C2_2 C3_2 N2_2 179.6(3) . . . . ?
C1_2 C2_2 C3_2 C4_2 -0.4(5) . . . . ?
N2_2 C3_2 C4_2 C5_2 -179.5(3) . . . . ?
C2_2 C3_2 C4_2 C5_2 0.5(5) . . . . ?
C1_2 N1_2 C5_2 C4_2 0.5(5) . . . . ?
B1 N1_2 C5_2 C4_2 -177.3(3) . . . . ?
C3_2 C4_2 C5_2 N1_2 -0.6(5) . . . . ?
C3_2 N2_2 C6_2 C7_2 165.9(3) . . . . ?
C9_2 N2_2 C6_2 C7_2 -14.1(4) . . . . ?
N2_2 C6_2 C7_2 C8_2 30.7(4) . . . . ?
C6_2 C7_2 C8_2 C9_2 -36.2(4) . . . . ?
C3_2 N2_2 C9_2 C8_2 172.8(3) . . . . ?
C6_2 N2_2 C9_2 C8_2 -7.1(4) . . . . ?
C7_2 C8_2 C9_2 N2_2 26.7(4) . . . . ?
N1_1 B1 N1_3 C1_3 -13.9(4) . . . . ?
N1_2 B1 N1_3 C1_3 -134.7(3) . . . . ?
N1_4 B1 N1_3 C1_3 103.8(3) . . . . ?
N1_1 B1 N1_3 C5_3 167.3(2) . . . . ?
N1_2 B1 N1_3 C5_3 46.4(4) . . . . ?
N1_4 B1 N1_3 C5_3 -75.1(3) . . . . ?
C5_3 N1_3 C1_3 C2_3 1.3(4) . . . . ?
B1 N1_3 C1_3 C2_3 -177.5(3) . . . . ?
N1_3 C1_3 C2_3 C3_3 -0.1(5) . . . . ?
C9_3 N2_3 C3_3 C2_3 -179.6(3) . . . . ?
C6_3 N2_3 C3_3 C2_3 2.7(5) . . . . ?
C9_3 N2_3 C3_3 C4_3 1.0(5) . . . . ?
C6_3 N2_3 C3_3 C4_3 -176.7(3) . . . . ?
C1_3 C2_3 C3_3 N2_3 179.4(3) . . . . ?
C1_3 C2_3 C3_3 C4_3 -1.3(5) . . . . ?
N2_3 C3_3 C4_3 C5_3 -179.2(3) . . . . ?
C2_3 C3_3 C4_3 C5_3 1.4(5) . . . . ?
C3_3 C4_3 C5_3 N1_3 -0.2(5) . . . . ?
C1_3 N1_3 C5_3 C4_3 -1.2(5) . . . . ?
B1 N1_3 C5_3 C4_3 177.7(3) . . . . ?
C3_3 N2_3 C6_3 C7_3 166.8(4) . . . . ?
C9_3 N2_3 C6_3 C7_3 -11.2(5) . . . . ?
N2_3 C6_3 C7_3 C8_3 29.0(5) . . . . ?
C6_3 C7_3 C8_3 C9_3 -36.4(6) . . . . ?
C3_3 N2_3 C9_3 C8_3 171.9(4) . . . . ?
C6_3 N2_3 C9_3 C8_3 -10.1(5) . . . . ?
C7_3 C8_3 C9_3 N2_3 28.5(5) . . . . ?
N1_3 B1 N1_4 C5_4 15.7(4) . . . . ?
N1_1 B1 N1_4 C5_4 136.7(3) . . . . ?
N1_2 B1 N1_4 C5_4 -103.7(3) . . . . ?
N1_3 B1 N1_4 C1_4 -161.0(2) . . . . ?
N1_1 B1 N1_4 C1_4 -40.0(3) . . . . ?
N1_2 B1 N1_4 C1_4 79.5(3) . . . . ?
C5_4 N1_4 C1_4 C2_4 -0.6(4) . . . . ?
B1 N1_4 C1_4 C2_4 176.4(3) . . . . ?
N1_4 C1_4 C2_4 C3_4 1.3(5) . . . . ?
C9_4 N2_4 C3_4 C2_4 -174.9(3) . . . . ?
C6_4 N2_4 C3_4 C2_4 2.3(5) . . . . ?
C9_4 N2_4 C3_4 C4_4 6.4(5) . . . . ?
C6_4 N2_4 C3_4 C4_4 -176.4(3) . . . . ?
C1_4 C2_4 C3_4 N2_4 179.8(3) . . . . ?
C1_4 C2_4 C3_4 C4_4 -1.4(4) . . . . ?
N2_4 C3_4 C4_4 C5_4 179.8(3) . . . . ?
C2_4 C3_4 C4_4 C5_4 1.0(4) . . . . ?
C3_4 C4_4 C5_4 N1_4 -0.4(5) . . . . ?
C1_4 N1_4 C5_4 C4_4 0.2(4) . . . . ?
B1 N1_4 C5_4 C4_4 -176.7(3) . . . . ?
C3_4 N2_4 C6_4 C7_4 171.0(4) . . . . ?
C9_4 N2_4 C6_4 C7_4 -11.5(5) . . . . ?
N2_4 C6_4 C7_4 C8_4 30.9(5) . . . . ?
C6_4 C7_4 C8_4 C9_4 -39.7(5) . . . . ?
C3_4 N2_4 C9_4 C8_4 164.9(4) . . . . ?
C6_4 N2_4 C9_4 C8_4 -12.5(5) . . . . ?
C7_4 C8_4 C9_4 N2_4 32.0(5) . . . . ?
F3_5 C1_5 S1_5 O2_5 55.9(6) . . . . ?
F1_5 C1_5 S1_5 O2_5 177.5(5) . . . . ?
F2_5 C1_5 S1_5 O2_5 -62.7(5) . . . . ?
F3_5 C1_5 S1_5 O1_5 -178.9(5) . . . . ?
F1_5 C1_5 S1_5 O1_5 -57.3(5) . . . . ?
F2_5 C1_5 S1_5 O1_5 62.5(5) . . . . ?
F3_5 C1_5 S1_5 N1_5 -57.8(6) . . . . ?
F1_5 C1_5 S1_5 N1_5 63.8(5) . . . . ?
F2_5 C1_5 S1_5 N1_5 -176.4(4) . . . . ?
O2_5 S1_5 N1_5 S2_5 162.9(4) . . . . ?
O1_5 S1_5 N1_5 S2_5 26.7(6) . . . . ?
C1_5 S1_5 N1_5 S2_5 -87.8(4) . . . . ?
S1_5 N1_5 S2_5 O4_5 -107.4(5) . . . . ?
S1_5 N1_5 S2_5 O3_5 28.1(6) . . . . ?
S1_5 N1_5 S2_5 C2_5 141.2(4) . . . . ?
O4_5 S2_5 C2_5 F5_5 -56.4(7) . . . . ?
O3_5 S2_5 C2_5 F5_5 -176.7(5) . . . . ?
N1_5 S2_5 C2_5 F5_5 61.6(5) . . . . ?
O4_5 S2_5 C2_5 F6_5 63.3(7) . . . . ?
O3_5 S2_5 C2_5 F6_5 -57.0(6) . . . . ?
N1_5 S2_5 C2_5 F6_5 -178.7(5) . . . . ?
O4_5 S2_5 C2_5 F4_5 -178.8(6) . . . . ?
O3_5 S2_5 C2_5 F4_5 61.0(6) . . . . ?
N1_5 S2_5 C2_5 F4_5 -60.8(5) . . . . ?
F2B_5 C1B_5 S1B_5 O2B_5 -57(2) . . . . ?
F1B_5 C1B_5 S1B_5 O2B_5 -177.9(19) . . . . ?
F3B_5 C1B_5 S1B_5 O2B_5 61(2) . . . . ?
F2B_5 C1B_5 S1B_5 O1B_5 69.7(18) . . . . ?
F1B_5 C1B_5 S1B_5 O1B_5 -51.1(18) . . . . ?
F3B_5 C1B_5 S1B_5 O1B_5 -171.7(17) . . . . ?
F2B_5 C1B_5 S1B_5 N1B_5 -172.5(15) . . . . ?
F1B_5 C1B_5 S1B_5 N1B_5 66.7(16) . . . . ?
F3B_5 C1B_5 S1B_5 N1B_5 -53.9(17) . . . . ?
O2B_5 S1B_5 N1B_5 S2B_5 168.7(17) . . . . ?
O1B_5 S1B_5 N1B_5 S2B_5 29(2) . . . . ?
C1B_5 S1B_5 N1B_5 S2B_5 -82.1(18) . . . . ?
S1B_5 N1B_5 S2B_5 O3B_5 6(2) . . . . ?
S1B_5 N1B_5 S2B_5 O4B_5 168.9(18) . . . . ?
S1B_5 N1B_5 S2B_5 C2B_5 -105.4(16) . . . . ?
O3B_5 S2B_5 C2B_5 F6B_5 65.2(14) . . . . ?
O4B_5 S2B_5 C2B_5 F6B_5 -68.7(16) . . . . ?
N1B_5 S2B_5 C2B_5 F6B_5 -173.4(12) . . . . ?
O3B_5 S2B_5 C2B_5 F5B_5 -177.5(13) . . . . ?
O4B_5 S2B_5 C2B_5 F5B_5 48.6(16) . . . . ?
N1B_5 S2B_5 C2B_5 F5B_5 -56.1(13) . . . . ?
O3B_5 S2B_5 C2B_5 F4B_5 -67.9(18) . . . . ?
O4B_5 S2B_5 C2B_5 F4B_5 158(2) . . . . ?
N1B_5 S2B_5 C2B_5 F4B_5 53.5(17) . . . . ?
F2C_5 C1C_5 S1C_5 O2C_5 -62(3) . . . . ?
F1C_5 C1C_5 S1C_5 O2C_5 57(2) . . . . ?
F3C_5 C1C_5 S1C_5 O2C_5 173(2) . . . . ?
F2C_5 C1C_5 S1C_5 O1C_5 66(3) . . . . ?
F1C_5 C1C_5 S1C_5 O1C_5 -174(3) . . . . ?
F3C_5 C1C_5 S1C_5 O1C_5 -58(3) . . . . ?
F2C_5 C1C_5 S1C_5 N1C_5 -179(2) . . . . ?
F1C_5 C1C_5 S1C_5 N1C_5 -60(2) . . . . ?
F3C_5 C1C_5 S1C_5 N1C_5 56(2) . . . . ?
O2C_5 S1C_5 N1C_5 S2C_5 -9(4) . . . . ?
O1C_5 S1C_5 N1C_5 S2C_5 -151(3) . . . . ?
C1C_5 S1C_5 N1C_5 S2C_5 101(3) . . . . ?
S1C_5 N1C_5 S2C_5 O3C_5 -33(3) . . . . ?
S1C_5 N1C_5 S2C_5 O4C_5 -173(3) . . . . ?
S1C_5 N1C_5 S2C_5 C2C_5 81(3) . . . . ?
O3C_5 S2C_5 C2C_5 F6C_5 -41(3) . . . . ?
O4C_5 S2C_5 C2C_5 F6C_5 85(3) . . . . ?
N1C_5 S2C_5 C2C_5 F6C_5 -161(2) . . . . ?
O3C_5 S2C_5 C2C_5 F5C_5 -169(3) . . . . ?
O4C_5 S2C_5 C2C_5 F5C_5 -43(3) . . . . ?
N1C_5 S2C_5 C2C_5 F5C_5 72(2) . . . . ?
O3C_5 S2C_5 C2C_5 F4C_5 77(2) . . . . ?
O4C_5 S2C_5 C2C_5 F4C_5 -158(2) . . . . ?
N1C_5 S2C_5 C2C_5 F4C_5 -43(2) . . . . ?
F1_6 C1_6 S1_6 O2_6 59.2(6) . . . . ?
F3_6 C1_6 S1_6 O2_6 178.8(5) . . . . ?
F2_6 C1_6 S1_6 O2_6 -63.1(6) . . . . ?
F1_6 C1_6 S1_6 O1_6 -175.2(6) . . . . ?
F3_6 C1_6 S1_6 O1_6 -55.7(6) . . . . ?
F2_6 C1_6 S1_6 O1_6 62.4(7) . . . . ?
F1_6 C1_6 S1_6 N1_6 -61.8(6) . . . . ?
F3_6 C1_6 S1_6 N1_6 57.8(6) . . . . ?
F2_6 C1_6 S1_6 N1_6 175.9(6) . . . . ?
O2_6 S1_6 N1_6 S2_6 31.2(7) . . . . ?
O1_6 S1_6 N1_6 S2_6 -108.5(7) . . . . ?
C1_6 S1_6 N1_6 S2_6 144.7(5) . . . . ?
S1_6 N1_6 S2_6 O4_6 150.5(6) . . . . ?
S1_6 N1_6 S2_6 O3_6 14.4(8) . . . . ?
S1_6 N1_6 S2_6 C2_6 -98.8(6) . . . . ?
O4_6 S2_6 C2_6 F6_6 49.0(7) . . . . ?
O3_6 S2_6 C2_6 F6_6 172.7(6) . . . . ?
N1_6 S2_6 C2_6 F6_6 -66.1(7) . . . . ?
O4_6 S2_6 C2_6 F5_6 -71.5(7) . . . . ?
O3_6 S2_6 C2_6 F5_6 52.2(7) . . . . ?
N1_6 S2_6 C2_6 F5_6 173.4(7) . . . . ?
O4_6 S2_6 C2_6 F4_6 170.3(6) . . . . ?
O3_6 S2_6 C2_6 F4_6 -66.0(7) . . . . ?
N1_6 S2_6 C2_6 F4_6 55.2(7) . . . . ?
F2B_6 C1B_6 S1B_6 O2B_6 57.3(12) . . . . ?
F1B_6 C1B_6 S1B_6 O2B_6 -62.6(16) . . . . ?
F3B_6 C1B_6 S1B_6 O2B_6 177.2(11) . . . . ?
F2B_6 C1B_6 S1B_6 O1B_6 -68.9(15) . . . . ?
F1B_6 C1B_6 S1B_6 O1B_6 171.2(17) . . . . ?
F3B_6 C1B_6 S1B_6 O1B_6 51.0(14) . . . . ?
F2B_6 C1B_6 S1B_6 N1B_6 173.4(11) . . . . ?
F1B_6 C1B_6 S1B_6 N1B_6 53.5(16) . . . . ?
F3B_6 C1B_6 S1B_6 N1B_6 -66.7(11) . . . . ?
O2B_6 S1B_6 N1B_6 S2B_6 -153.1(12) . . . . ?
O1B_6 S1B_6 N1B_6 S2B_6 -14.3(18) . . . . ?
C1B_6 S1B_6 N1B_6 S2B_6 95.5(13) . . . . ?
S1B_6 N1B_6 S2B_6 O3B_6 -39.8(17) . . . . ?
S1B_6 N1B_6 S2B_6 O4B_6 102.7(14) . . . . ?
S1B_6 N1B_6 S2B_6 C2B_6 -148.4(14) . . . . ?
O3B_6 S2B_6 C2B_6 F5B_6 63.7(15) . . . . ?
O4B_6 S2B_6 C2B_6 F5B_6 -58.5(15) . . . . ?
N1B_6 S2B_6 C2B_6 F5B_6 -176.4(14) . . . . ?
O3B_6 S2B_6 C2B_6 F6B_6 -176.7(13) . . . . ?
O4B_6 S2B_6 C2B_6 F6B_6 61.1(14) . . . . ?
N1B_6 S2B_6 C2B_6 F6B_6 -56.8(14) . . . . ?
O3B_6 S2B_6 C2B_6 F4B_6 -63.2(13) . . . . ?
O4B_6 S2B_6 C2B_6 F4B_6 174.6(12) . . . . ?
N1B_6 S2B_6 C2B_6 F4B_6 56.6(14) . . . . ?
F1_7 C1_7 S1_7 O2_7 62.9(12) . . . . ?
F2_7 C1_7 S1_7 O2_7 -60.3(14) . . . . ?
F3_7 C1_7 S1_7 O2_7 -178.0(10) . . . . ?
F1_7 C1_7 S1_7 O1_7 -174.4(10) . . . . ?
F2_7 C1_7 S1_7 O1_7 62.4(13) . . . . ?
F3_7 C1_7 S1_7 O1_7 -55.4(11) . . . . ?
F1_7 C1_7 S1_7 N1_7 -59.6(11) . . . . ?
F2_7 C1_7 S1_7 N1_7 177.2(12) . . . . ?
F3_7 C1_7 S1_7 N1_7 59.5(11) . . . . ?
O2_7 S1_7 N1_7 S2_7 -27.6(14) . . . . ?
O1_7 S1_7 N1_7 S2_7 -162.1(6) . . . . ?
C1_7 S1_7 N1_7 S2_7 86.7(10) . . . . ?
S1_7 N1_7 S2_7 O4_7 -9.6(15) . . . . ?
S1_7 N1_7 S2_7 O3_7 -148.9(8) . . . . ?
S1_7 N1_7 S2_7 C2_7 104.3(9) . . . . ?
O4_7 S2_7 C2_7 F6_7 -178.4(10) . . . . ?
O3_7 S2_7 C2_7 F6_7 -52.6(12) . . . . ?
N1_7 S2_7 C2_7 F6_7 58.8(11) . . . . ?
O4_7 S2_7 C2_7 F5_7 57.4(12) . . . . ?
O3_7 S2_7 C2_7 F5_7 -176.8(10) . . . . ?
N1_7 S2_7 C2_7 F5_7 -65.4(11) . . . . ?
O4_7 S2_7 C2_7 F4_7 -59.4(10) . . . . ?
O3_7 S2_7 C2_7 F4_7 66.4(11) . . . . ?
N1_7 S2_7 C2_7 F4_7 177.8(8) . . . . ?
F1_8 C1_8 S1_8 O2_8 171.8(12) . . . . ?
F2_8 C1_8 S1_8 O2_8 48.8(11) . . . . ?
F3_8 C1_8 S1_8 O2_8 -68.2(10) . . . . ?
F1_8 C1_8 S1_8 O1_8 48.8(14) . . . . ?
F2_8 C1_8 S1_8 O1_8 -74.2(12) . . . . ?
F3_8 C1_8 S1_8 O1_8 168.7(9) . . . . ?
F1_8 C1_8 S1_8 N1_8 -64.6(13) . . . . ?
F2_8 C1_8 S1_8 N1_8 172.4(10) . . . . ?
F3_8 C1_8 S1_8 N1_8 55.4(9) . . . . ?
O2_8 S1_8 N1_8 S2_8 24.1(12) . . . . ?
O1_8 S1_8 N1_8 S2_8 162.6(8) . . . . ?
C1_8 S1_8 N1_8 S2_8 -88.4(9) . . . . ?
S1_8 N1_8 S2_8 O3_8 151.8(9) . . . . ?
S1_8 N1_8 S2_8 O4_8 9.3(11) . . . . ?
S1_8 N1_8 S2_8 C2_8 -99.6(9) . . . . ?
O3_8 S2_8 C2_8 F6_8 51.7(11) . . . . ?
O4_8 S2_8 C2_8 F6_8 176.8(9) . . . . ?
N1_8 S2_8 C2_8 F6_8 -63.6(10) . . . . ?
O3_8 S2_8 C2_8 F5_8 175.1(10) . . . . ?
O4_8 S2_8 C2_8 F5_8 -59.8(9) . . . . ?
N1_8 S2_8 C2_8 F5_8 59.7(9) . . . . ?
O3_8 S2_8 C2_8 F4_8 -66.2(10) . . . . ?
O4_8 S2_8 C2_8 F4_8 58.8(8) . . . . ?
N1_8 S2_8 C2_8 F4_8 178.4(7) . . . . ?
